data_4303423
loop_
_publ_author_name
'Matilde Fondo'
'Noelia Ocampo'
'Ana M. Garc\'ia-Deibe'
'Eliseo Ru\'iz'
'Javier Tercero'
'Jes\'us Sanmart\'in'

_publ_section_title
;
Discovering the Complex Chemistry of a Simple NiII/H3L System:
Magnetostructural Characterization and DFT Calculations of Di- and
Polynuclear Nickel(II) Compounds
;
_journal_name_full 'Inorganic Chemistry'
_journal_page_first 9861
_journal_page_last 9873
_journal_paper_doi 10.1021/ic9014916
_journal_volume 48
_journal_year 2009
_chemical_formula_moiety 'C58 H66 N8 Ni4 O12, 2(C H4 O), 2 (H2 O), 2.75( O)'
_chemical_formula_sum 'C60 H78 N8 Ni4 O18.75'
_chemical_formula_weight 1446.14
_chemical_name_systematic
;
 ?
;
_space_group_IT_number 14
_symmetry_cell_setting monoclinic
_symmetry_space_group_name_Hall '-P 2ybc'
_symmetry_space_group_name_H-M 'P 1 21/c 1'
_atom_sites_solution_hydrogens geom
_atom_sites_solution_primary direct
_atom_sites_solution_secondary difmap
_audit_creation_method SHELXL-97
_cell_angle_alpha 90
_cell_angle_beta 109.876(5)
_cell_angle_gamma 90
_cell_formula_units_Z 4
_cell_length_a 18.567(6)
_cell_length_b 15.566(5)
_cell_length_c 24.071(7)
_cell_measurement_reflns_used 1018
_cell_measurement_temperature 100(2)
_cell_measurement_theta_max 24.985
_cell_measurement_theta_min 2.675
_cell_volume 6542(4)
_computing_cell_refinement 'BRUKER Smart'
_computing_data_collection 'BRUKER Smart'
_computing_data_reduction 'Bruker SAINT'
_computing_molecular_graphics 'ORTEP-3 for Windows (Farrugia, 1997)'
_computing_publication_material 'WinGX 1.70.01 (Farrugia, 1999)'
_computing_structure_refinement 'SHELXL-97 (Sheldrick, 1997)'
_computing_structure_solution 'SIR-92 (Altomare, 1993)'
_diffrn_ambient_temperature 100(2)
_diffrn_measured_fraction_theta_full 0.999
_diffrn_measured_fraction_theta_max 0.999
_diffrn_measurement_device_type 'Bruker CCD SMART1000'
_diffrn_measurement_method 'omega/phi scans'
_diffrn_radiation_monochromator graphite
_diffrn_radiation_source 'fine-focus sealed tube'
_diffrn_radiation_type MoK\a
_diffrn_radiation_wavelength 0.71073
_diffrn_reflns_av_R_equivalents 0.0673
_diffrn_reflns_av_sigmaI/netI 0.0392
_diffrn_reflns_limit_h_max 22
_diffrn_reflns_limit_h_min -22
_diffrn_reflns_limit_k_max 18
_diffrn_reflns_limit_k_min -18
_diffrn_reflns_limit_l_max 28
_diffrn_reflns_limit_l_min -28
_diffrn_reflns_number 95255
_diffrn_reflns_theta_full 25.25
_diffrn_reflns_theta_max 25.25
_diffrn_reflns_theta_min 1.75
_diffrn_standards_decay_% 'not significant'
_exptl_absorpt_coefficient_mu 1.210
_exptl_absorpt_correction_T_max 0.8489
_exptl_absorpt_correction_T_min 0.6121
_exptl_absorpt_correction_type multi-scan
_exptl_absorpt_process_details 'SADABS (Bruker, 2006)'
_exptl_crystal_colour green
_exptl_crystal_density_diffrn 1.468
_exptl_crystal_density_method 'not measured'
_exptl_crystal_description prism
_exptl_crystal_F_000 3024
_exptl_crystal_size_max 0.33
_exptl_crystal_size_mid 0.33
_exptl_crystal_size_min 0.14
_refine_diff_density_max 1.207
_refine_diff_density_min -0.706
_refine_diff_density_rms 0.116
_refine_ls_extinction_method none
_refine_ls_goodness_of_fit_ref 1.262
_refine_ls_hydrogen_treatment mixed
_refine_ls_matrix_type full
_refine_ls_number_parameters 1097
_refine_ls_number_reflns 11840
_refine_ls_number_restraints 0
_refine_ls_restrained_S_all 1.262
_refine_ls_R_factor_all 0.1018
_refine_ls_R_factor_gt 0.0756
_refine_ls_shift/su_max 0.000
_refine_ls_shift/su_mean 0.000
_refine_ls_structure_factor_coef Fsqd
_refine_ls_weighting_details 'calc w=1/[\s^2^(Fo^2^)+(0.0094P)^2^+1.8723P] where P=(Fo^2^+2Fc^2^)/3'
_refine_ls_weighting_scheme calc
_refine_ls_wR_factor_gt 0.1435
_refine_ls_wR_factor_ref 0.1483
_reflns_number_gt 9273
_reflns_number_total 11840
_reflns_threshold_expression >2sigma(I)
_cod_data_source_file ic9014916_si_001_4.cif
_cod_data_source_block 7.4.75H2O.2MeOH
_cod_depositor_comments
;
The following automatic conversions were performed:
'_symmetry_cell_setting' value 'Monoclinic' changed to 'monoclinic'
according to '/home/saulius/struct/CIF-dictionaries/cif_core.dic'
dictionary named 'cif_core.dic' version 2.4.1 from 2010-06-29.

Automatic conversion script
Id: cif_fix_enum 1527 2010-12-29 10:47:43Z saulius 
;
_cod_original_cell_volume 6542(3)
_cod_original_sg_symbol_H-M 'P 21/c'
_cod_database_code 4303423

loop_
_symmetry_equiv_pos_as_xyz
'x, y, z'
'-x, y+1/2, -z+1/2'
'-x, -y, -z'
'x, -y-1/2, z-1/2'

loop_
_atom_site_label
_atom_site_type_symbol
_atom_site_fract_x
_atom_site_fract_y
_atom_site_fract_z
_atom_site_U_iso_or_equiv
_atom_site_adp_type
_atom_site_occupancy
_atom_site_symmetry_multiplicity
_atom_site_calc_flag
_atom_site_refinement_flags
_atom_site_disorder_assembly
_atom_site_disorder_group
Ni11 Ni 0.11760(4) 0.27612(4) 0.26809(3) 0.02181(18) Uani 1 1 d . A .
Ni12 Ni 0.12491(4) 0.18296(4) 0.14178(3) 0.02266(18) Uani 1 1 d . A .
Ni21 Ni 0.39015(18) 0.2727(2) 0.35463(12) 0.0200(5) Uani 0.653(5) 1 d P A 1
Ni22 Ni 0.42268(17) 0.24359(18) 0.23700(12) 0.0255(5) Uani 0.653(5) 1 d P A 1
Ni1' Ni 0.3971(4) 0.2745(4) 0.3358(2) 0.0246(10) Uani 0.347(5) 1 d P A 2
Ni2' Ni 0.4135(3) 0.2471(3) 0.2125(2) 0.0250(10) Uani 0.347(5) 1 d P A 2
O10 O 0.3356(2) 0.2283(2) 0.26521(18) 0.0338(10) Uani 1 1 d . . .
O11 O 0.2224(2) 0.2666(3) 0.26436(17) 0.0332(10) Uani 1 1 d . . .
O12 O 0.2349(2) 0.1961(2) 0.18725(17) 0.0280(9) Uani 1 1 d . . .
O101 O 0.1516(2) 0.1868(3) 0.33245(16) 0.0347(10) Uani 1 1 d . . .
O102 O 0.1161(2) 0.0577(2) 0.14179(15) 0.0283(9) Uani 1 1 d . . .
O103 O 0.0760(2) 0.1860(2) 0.20450(14) 0.0202(8) Uani 1 1 d . . .
O11S O 0.1763(3) 0.3764(3) 0.32785(18) 0.0308(11) Uani 1 1 d . . .
H11S H 0.216(3) 0.377(3) 0.329(2) 0.009(17) Uiso 1 1 d . . .
O201 O 0.3334(2) 0.3839(2) 0.34694(16) 0.0296(10) Uani 1 1 d . . .
H22S H 0.3184 0.1659 0.1668 0.036 Uiso 1 1 d R A .
O202 O 0.3704(6) 0.3396(5) 0.1837(4) 0.0285(19) Uani 0.653(5) 1 d P A 1
O203 O 0.4598(4) 0.3208(4) 0.3119(4) 0.0252(16) Uani 0.653(5) 1 d P A 1
O21S O 0.3088(5) 0.2059(5) 0.3858(3) 0.0203(17) Uani 0.653(5) 1 d P A 1
H21S H 0.2655 0.2069 0.3653 0.024 Uiso 0.653(5) 1 d PR A 1
C21S C 0.2994(6) 0.2254(7) 0.4423(4) 0.029(2) Uani 0.653(5) 1 d P A 1
H21A H 0.2987 0.2878 0.4473 0.043 Uiso 0.653(5) 1 calc PR A 1
H21B H 0.3422 0.2007 0.4745 0.043 Uiso 0.653(5) 1 calc PR A 1
H21C H 0.2511 0.2008 0.4429 0.043 Uiso 0.653(5) 1 calc PR A 1
O22S O 0.3622(6) 0.1510(5) 0.1699(4) 0.032(2) Uani 0.653(5) 1 d P A 1
C22S C 0.3526(10) 0.1576(9) 0.1077(7) 0.047(4) Uani 0.653(5) 1 d P A 1
H22A H 0.3309 0.2139 0.0927 0.070 Uiso 0.653(5) 1 calc PR A 1
H22B H 0.3180 0.1123 0.0857 0.070 Uiso 0.653(5) 1 calc PR A 1
H22C H 0.4025 0.1512 0.1025 0.070 Uiso 0.653(5) 1 calc PR A 1
O22 O 0.3499(10) 0.3408(12) 0.1620(7) 0.027(5) Uiso 0.347(5) 1 d P A 2
O23 O 0.4561(8) 0.3231(10) 0.2858(6) 0.022(4) Uiso 0.347(5) 1 d P A 2
O1S' O 0.3318(11) 0.2115(14) 0.3796(9) 0.044(7) Uiso 0.347(5) 1 d P A 2
H1S' H 0.2913 0.2445 0.3608 0.052 Uiso 0.347(5) 1 d PR A 2
C1S' C 0.3295(12) 0.2393(14) 0.4352(9) 0.031(6) Uiso 0.347(5) 1 d P A 2
H1S1 H 0.3697 0.2100 0.4669 0.047 Uiso 0.347(5) 1 calc PR A 2
H1S2 H 0.2794 0.2256 0.4381 0.047 Uiso 0.347(5) 1 calc PR A 2
H1S3 H 0.3379 0.3015 0.4389 0.047 Uiso 0.347(5) 1 calc PR A 2
O2S' O 0.3468(11) 0.1569(12) 0.1477(8) 0.020(5) Uiso 0.347(5) 1 d P A 2
C2S' C 0.3313(18) 0.166(2) 0.0858(11) 0.037(8) Uiso 0.347(5) 1 d P A 2
H2S1 H 0.3002 0.2170 0.0714 0.055 Uiso 0.347(5) 1 calc PR A 2
H2S2 H 0.3035 0.1148 0.0654 0.055 Uiso 0.347(5) 1 calc PR A 2
H2S3 H 0.3797 0.1707 0.0782 0.055 Uiso 0.347(5) 1 calc PR A 2
N101 N 0.0210(3) 0.2962(3) 0.28553(19) 0.0232(11) Uani 1 1 d . . .
N102 N 0.1270(3) 0.1813(3) 0.0601(2) 0.0314(12) Uani 1 1 d . . .
N103 N 0.0707(2) 0.3745(3) 0.20267(18) 0.0193(10) Uani 1 1 d . . .
N104 N 0.0914(3) 0.3162(3) 0.12085(18) 0.0249(11) Uani 1 1 d . . .
N201 N 0.4529(4) 0.3010(5) 0.4396(4) 0.0231(18) Uani 0.653(5) 1 d P A 1
N202 N 0.5116(6) 0.2526(6) 0.2078(5) 0.032(3) Uani 0.653(5) 1 d P A 1
N203 N 0.4601(9) 0.1562(9) 0.3742(6) 0.029(3) Uani 0.653(5) 1 d P A 1
N204 N 0.4887(7) 0.1389(7) 0.2884(5) 0.026(3) Uani 0.653(5) 1 d P A 1
N21 N 0.4758(10) 0.3069(9) 0.4133(6) 0.028(4) Uani 0.347(5) 1 d P A 2
N22 N 0.4933(12) 0.2595(15) 0.1748(10) 0.024(5) Uani 0.347(5) 1 d P A 2
N23 N 0.4684(15) 0.1599(15) 0.3513(9) 0.017(5) Uani 0.347(5) 1 d P A 2
N24 N 0.4827(13) 0.1424(14) 0.2588(7) 0.020(5) Uani 0.347(5) 1 d P A 2
C10A C 0.2624(3) 0.2310(3) 0.2393(3) 0.0265(13) Uani 1 1 d . A .
C11S C 0.1651(4) 0.3898(4) 0.3826(2) 0.0382(16) Uani 1 1 d . A .
H11A H 0.1154 0.4176 0.3756 0.057 Uiso 1 1 calc R . .
H11B H 0.2060 0.4267 0.4077 0.057 Uiso 1 1 calc R . .
H11C H 0.1661 0.3345 0.4022 0.057 Uiso 1 1 calc R . .
C100 C 0.1092(4) 0.1532(4) 0.3608(2) 0.0348(16) Uani 1 1 d . A .
C101 C 0.1410(5) 0.0846(4) 0.4014(3) 0.047(2) Uani 1 1 d . . .
H101 H 0.1917 0.0656 0.4073 0.057 Uiso 1 1 calc R A .
C102 C 0.0996(6) 0.0458(4) 0.4320(3) 0.056(2) Uani 1 1 d . A .
H102 H 0.1227 0.0018 0.4596 0.067 Uiso 1 1 calc R . .
C103 C 0.0259(5) 0.0691(4) 0.4237(3) 0.050(2) Uani 1 1 d . . .
H10A H -0.0028 0.0403 0.4440 0.060 Uiso 1 1 calc R A .
C104 C -0.0057(4) 0.1344(4) 0.3858(2) 0.0393(17) Uani 1 1 d . A .
H104 H -0.0568 0.1511 0.3805 0.047 Uiso 1 1 calc R . .
C105 C 0.0339(4) 0.1780(4) 0.3544(2) 0.0303(14) Uani 1 1 d . . .
C106 C -0.0049(3) 0.2492(3) 0.3179(2) 0.0279(14) Uani 1 1 d . A .
H106 H -0.0548 0.2624 0.3180 0.033 Uiso 1 1 calc R . .
C107 C -0.0271(3) 0.3673(3) 0.2521(3) 0.0268(13) Uani 1 1 d . A .
H10B H -0.0478 0.4008 0.2782 0.032 Uiso 1 1 calc R . .
H10C H -0.0707 0.3441 0.2191 0.032 Uiso 1 1 calc R . .
C108 C 0.0216(3) 0.4246(3) 0.2283(2) 0.0232(13) Uani 1 1 d . A .
H10D H -0.0123 0.4628 0.1975 0.028 Uiso 1 1 calc R . .
H10E H 0.0544 0.4612 0.2606 0.028 Uiso 1 1 calc R . .
C109 C 0.1301(3) 0.4298(3) 0.1924(2) 0.0223(13) Uani 1 1 d . A .
H10F H 0.1739 0.4381 0.2294 0.027 Uiso 1 1 calc R . .
H10G H 0.1087 0.4867 0.1770 0.027 Uiso 1 1 calc R . .
C110 C 0.1550(3) 0.3810(3) 0.1467(3) 0.0276(14) Uani 1 1 d . A .
H11D H 0.1596 0.4203 0.1158 0.033 Uiso 1 1 calc R . .
H11E H 0.2047 0.3518 0.1657 0.033 Uiso 1 1 calc R . .
C111 C 0.0665(4) 0.3168(4) 0.0556(2) 0.0367(16) Uani 1 1 d . A .
H11F H 0.0627 0.3768 0.0412 0.044 Uiso 1 1 calc R . .
H11G H 0.0154 0.2898 0.0389 0.044 Uiso 1 1 calc R . .
C112 C 0.1235(5) 0.2682(4) 0.0361(3) 0.048(2) Uani 1 1 d . A .
H11H H 0.1070 0.2664 -0.0076 0.057 Uiso 1 1 calc R . .
H11J H 0.1744 0.2960 0.0513 0.057 Uiso 1 1 calc R . .
C113 C 0.1165(4) 0.1170(4) 0.0253(3) 0.0381(17) Uani 1 1 d . A .
H113 H 0.1137 0.1276 -0.0143 0.046 Uiso 1 1 calc R . .
C114 C 0.1085(4) 0.0290(3) 0.0419(2) 0.0305(15) Uani 1 1 d . . .
C115 C 0.0965(4) -0.0343(4) -0.0023(3) 0.0398(17) Uani 1 1 d . A .
H115 H 0.0977 -0.0175 -0.0399 0.048 Uiso 1 1 calc R . .
C116 C 0.0833(4) -0.1185(4) 0.0065(3) 0.0424(18) Uani 1 1 d . . .
H116 H 0.0762 -0.1597 -0.0240 0.051 Uiso 1 1 calc R A .
C117 C 0.0805(4) -0.1421(4) 0.0610(3) 0.0379(16) Uani 1 1 d . A .
H117 H 0.0692 -0.2000 0.0675 0.045 Uiso 1 1 calc R . .
C118 C 0.0938(3) -0.0834(3) 0.1058(3) 0.0304(14) Uani 1 1 d . . .
H118 H 0.0938 -0.1022 0.1434 0.037 Uiso 1 1 calc R A .
C119 C 0.1074(3) 0.0047(3) 0.0977(2) 0.0260(13) Uani 1 1 d . A .
C120 C 0.0291(3) 0.3418(3) 0.1430(2) 0.0232(13) Uani 1 1 d . A .
H120 H 0.0001 0.3904 0.1182 0.028 Uiso 1 1 calc R . .
C121 C -0.0262(3) 0.2696(3) 0.1405(2) 0.0220(12) Uani 1 1 d . . .
C122 C -0.1022(3) 0.2771(4) 0.1080(3) 0.0361(16) Uani 1 1 d . A .
H122 H -0.1207 0.3289 0.0871 0.043 Uiso 1 1 calc R . .
C123 C -0.1524(4) 0.2110(4) 0.1051(3) 0.050(2) Uani 1 1 d . . .
H123 H -0.2051 0.2164 0.0819 0.060 Uiso 1 1 calc R A .
C124 C -0.1255(4) 0.1365(4) 0.1364(3) 0.0489(19) Uani 1 1 d . A .
H124 H -0.1601 0.0909 0.1352 0.059 Uiso 1 1 calc R . .
C125 C -0.0493(3) 0.1276(4) 0.1694(3) 0.0307(14) Uani 1 1 d . . .
H125 H -0.0315 0.0757 0.1904 0.037 Uiso 1 1 calc R A .
C126 C 0.0018(3) 0.1933(3) 0.1722(2) 0.0223(12) Uani 1 1 d . A .
C200 C 0.3469(6) 0.4458(6) 0.3895(5) 0.026(2) Uani 0.653(5) 1 d P A 1
C201 C 0.3117(10) 0.5266(12) 0.3715(8) 0.030(4) Uani 0.653(5) 1 d P A 1
H201 H 0.2813 0.5356 0.3313 0.035 Uiso 0.653(5) 1 calc PR A 1
C202 C 0.3209(5) 0.5917(6) 0.4114(4) 0.032(2) Uani 0.653(5) 1 d P A 1
H202 H 0.2975 0.6457 0.3982 0.039 Uiso 0.653(5) 1 calc PR A 1
C203 C 0.3632(5) 0.5810(6) 0.4699(5) 0.041(3) Uani 0.653(5) 1 d P A 1
H203 H 0.3673 0.6261 0.4974 0.049 Uiso 0.653(5) 1 calc PR A 1
C204 C 0.3993(5) 0.5048(6) 0.4880(4) 0.035(2) Uani 0.653(5) 1 d P A 1
H204 H 0.4280 0.4968 0.5287 0.042 Uiso 0.653(5) 1 calc PR A 1
C205 C 0.3950(5) 0.4373(6) 0.4481(4) 0.025(2) Uani 0.653(5) 1 d P A 1
C206 C 0.4437(5) 0.3639(6) 0.4698(4) 0.031(2) Uani 0.653(5) 1 d P A 1
H206 H 0.4719 0.3627 0.5110 0.037 Uiso 0.653(5) 1 calc PR A 1
C207 C 0.5083(6) 0.2344(6) 0.4681(5) 0.032(2) Uani 0.653(5) 1 d P A 1
H20A H 0.5131 0.2297 0.5102 0.039 Uiso 0.653(5) 1 calc PR A 1
H20B H 0.5591 0.2498 0.4661 0.039 Uiso 0.653(5) 1 calc PR A 1
C208 C 0.4829(6) 0.1502(6) 0.4378(5) 0.036(3) Uani 0.653(5) 1 d P A 1
H20C H 0.5252 0.1083 0.4523 0.043 Uiso 0.653(5) 1 calc PR A 1
H20D H 0.4392 0.1285 0.4485 0.043 Uiso 0.653(5) 1 calc PR A 1
C209 C 0.4158(6) 0.0789(6) 0.3457(5) 0.030(3) Uani 0.653(5) 1 d P A 1
H20E H 0.3601 0.0895 0.3340 0.036 Uiso 0.653(5) 1 calc PR A 1
H20F H 0.4293 0.0289 0.3727 0.036 Uiso 0.653(5) 1 calc PR A 1
C210 C 0.4397(6) 0.0630(6) 0.2901(7) 0.035(3) Uani 0.653(5) 1 d P A 1
H21D H 0.4690 0.0088 0.2941 0.037 Uiso 0.653(5) 1 calc PR A 1
H21E H 0.3941 0.0601 0.2538 0.037 Uiso 0.653(5) 1 calc PR A 1
C211 C 0.5416(6) 0.1157(6) 0.2579(6) 0.043(3) Uani 0.653(5) 1 d P A 1
H21F H 0.5144 0.0799 0.2231 0.051 Uiso 0.653(5) 1 calc PR A 1
H21G H 0.5839 0.0810 0.2847 0.051 Uiso 0.653(5) 1 calc PR A 1
C212 C 0.5751(6) 0.1948(6) 0.2375(6) 0.042(3) Uani 0.653(5) 1 d P A 1
H21H H 0.6123 0.2239 0.2719 0.050 Uiso 0.653(5) 1 calc PR A 1
H21J H 0.6018 0.1774 0.2101 0.050 Uiso 0.653(5) 1 calc PR A 1
C213 C 0.5150(9) 0.2969(9) 0.1635(8) 0.042(4) Uani 0.653(5) 1 d P A 1
H213 H 0.5599 0.2918 0.1532 0.050 Uiso 0.653(5) 1 calc PR A 1
C214 C 0.4544(10) 0.3549(8) 0.1277(6) 0.038(3) Uani 0.653(5) 1 d P A 1
C215 C 0.4679(9) 0.3908(9) 0.0784(6) 0.047(4) Uani 0.653(5) 1 d P A 1
H215 H 0.5145 0.3782 0.0719 0.056 Uiso 0.653(5) 1 calc PR A 1
C216 C 0.4156(11) 0.4433(10) 0.0399(6) 0.051(5) Uani 0.653(5) 1 d P A 1
H216 H 0.4241 0.4657 0.0059 0.061 Uiso 0.653(5) 1 calc PR A 1
C217 C 0.3492(10) 0.4630(7) 0.0519(5) 0.051(4) Uani 0.653(5) 1 d P A 1
H217 H 0.3123 0.5006 0.0264 0.061 Uiso 0.653(5) 1 calc PR A 1
C218 C 0.3367(10) 0.4277(9) 0.1015(6) 0.043(4) Uani 0.653(5) 1 d P A 1
H218 H 0.2916 0.4432 0.1093 0.052 Uiso 0.653(5) 1 calc PR A 1
C219 C 0.3880(9) 0.3708(8) 0.1398(6) 0.034(3) Uani 0.653(5) 1 d P A 1
C220 C 0.5259(7) 0.1592(6) 0.3521(5) 0.028(2) Uani 0.653(5) 1 d P A 1
H220 H 0.5614 0.1111 0.3710 0.034 Uiso 0.653(5) 1 calc PR A 1
C221 C 0.5710(5) 0.2405(6) 0.3633(5) 0.030(2) Uani 0.653(5) 1 d P A 1
C222 C 0.6493(5) 0.2390(6) 0.3953(5) 0.033(2) Uani 0.653(5) 1 d P A 1
H222 H 0.6736 0.1860 0.4101 0.039 Uiso 0.653(5) 1 calc PR A 1
C223 C 0.6927(6) 0.3147(7) 0.4058(5) 0.032(2) Uani 0.653(5) 1 d P A 1
H223 H 0.7464 0.3129 0.4263 0.038 Uiso 0.653(5) 1 calc PR A 1
C224 C 0.6568(7) 0.3912(7) 0.3862(5) 0.032(3) Uani 0.653(5) 1 d P A 1
H224 H 0.6857 0.4429 0.3944 0.039 Uiso 0.653(5) 1 calc PR A 1
C225 C 0.5781(6) 0.3944(7) 0.3542(5) 0.025(2) Uani 0.653(5) 1 d P A 1
H225 H 0.5543 0.4480 0.3404 0.030 Uiso 0.653(5) 1 calc PR A 1
C226 C 0.5348(7) 0.3195(8) 0.3427(5) 0.026(3) Uani 0.653(5) 1 d P A 1
C20 C 0.3711(12) 0.4567(12) 0.3674(8) 0.028(5) Uani 0.347(5) 1 d P A 2
C21 C 0.3308(19) 0.535(2) 0.3556(13) 0.028(7) Uani 0.347(5) 1 d P A 2
H21 H 0.2788 0.5342 0.3304 0.033 Uiso 0.347(5) 1 calc PR A 2
C22 C 0.3624(10) 0.6112(10) 0.3783(7) 0.028(4) Uani 0.347(5) 1 d P A 2
H22 H 0.3323 0.6619 0.3693 0.034 Uiso 0.347(5) 1 calc PR A 2
C23 C 0.4380(11) 0.6156(10) 0.4142(7) 0.035(5) Uani 0.347(5) 1 d P A 2
H23 H 0.4600 0.6696 0.4291 0.042 Uiso 0.347(5) 1 calc PR A 2
C24 C 0.4831(12) 0.5405(11) 0.4291(7) 0.040(5) Uani 0.347(5) 1 d P A 2
H24 H 0.5353 0.5436 0.4537 0.048 Uiso 0.347(5) 1 calc PR A 2
C25 C 0.4495(10) 0.4611(10) 0.4069(7) 0.027(4) Uani 0.347(5) 1 d P A 2
C26 C 0.4962(10) 0.3867(11) 0.4295(7) 0.030(4) Uani 0.347(5) 1 d P A 2
H26 H 0.5453 0.3958 0.4583 0.036 Uiso 0.347(5) 1 calc PR A 2
C27 C 0.5353(12) 0.2407(12) 0.4440(8) 0.037(5) Uani 0.347(5) 1 d P A 2
H27A H 0.5443 0.2404 0.4870 0.044 Uiso 0.347(5) 1 calc PR A 2
H27B H 0.5844 0.2533 0.4379 0.044 Uiso 0.347(5) 1 calc PR A 2
C28 C 0.5037(13) 0.1533(13) 0.4166(10) 0.029(5) Uiso 0.347(5) 1 d P A 2
H28A H 0.5457 0.1107 0.4267 0.035 Uiso 0.347(5) 1 calc PR A 2
H28B H 0.4648 0.1331 0.4334 0.035 Uiso 0.347(5) 1 calc PR A 2
C29 C 0.4251(13) 0.0796(14) 0.3240(9) 0.015(5) Uiso 0.347(5) 1 d P A 2
H29A H 0.3695 0.0871 0.3161 0.018 Uiso 0.347(5) 1 calc PR A 2
H29B H 0.4433 0.0298 0.3507 0.018 Uiso 0.347(5) 1 calc PR A 2
C10' C 0.4412(17) 0.0659(18) 0.2658(10) 0.036(8) Uiso 0.347(5) 1 d P A 2
H10H H 0.4726 0.0137 0.2682 0.043 Uiso 0.347(5) 1 calc PR A 2
H10I H 0.3927 0.0598 0.2322 0.043 Uiso 0.347(5) 1 calc PR A 2
C11' C 0.5298(11) 0.1212(12) 0.2218(8) 0.023(5) Uiso 0.347(5) 1 d P A 2
H11K H 0.4986 0.0876 0.1870 0.028 Uiso 0.347(5) 1 calc PR A 2
H11L H 0.5737 0.0852 0.2449 0.028 Uiso 0.347(5) 1 calc PR A 2
C12' C 0.5598(10) 0.2024(11) 0.2008(8) 0.023(4) Uiso 0.347(5) 1 d P A 2
H12D H 0.5987 0.2311 0.2345 0.028 Uiso 0.347(5) 1 calc PR A 2
H12E H 0.5836 0.1875 0.1710 0.028 Uiso 0.347(5) 1 calc PR A 2
C13' C 0.4909(17) 0.3138(18) 0.1351(10) 0.029(7) Uiso 0.347(5) 1 d P A 2
H13' H 0.5353 0.3156 0.1241 0.035 Uiso 0.347(5) 1 calc PR A 2
C14' C 0.4322(14) 0.3727(16) 0.1044(10) 0.027(7) Uiso 0.347(5) 1 d P A 2
C15' C 0.4403(17) 0.4203(18) 0.0602(12) 0.017(7) Uiso 0.347(5) 1 d P A 2
H15' H 0.4883 0.4179 0.0542 0.021 Uiso 0.347(5) 1 calc PR A 2
C16' C 0.3833(11) 0.4730(12) 0.0224(9) 0.020(5) Uiso 0.347(5) 1 d P A 2
H16' H 0.3894 0.5011 -0.0108 0.024 Uiso 0.347(5) 1 calc PR A 2
C17' C 0.3177(11) 0.4811(13) 0.0369(9) 0.016(5) Uiso 0.347(5) 1 d P A 2
H17' H 0.2776 0.5177 0.0142 0.020 Uiso 0.347(5) 1 calc PR A 2
C18' C 0.3097(13) 0.4360(16) 0.0846(10) 0.017(6) Uiso 0.347(5) 1 d P A 2
H18' H 0.2636 0.4438 0.0929 0.020 Uiso 0.347(5) 1 calc PR A 2
C19' C 0.3644(14) 0.3806(19) 0.1207(11) 0.014(6) Uiso 0.347(5) 1 d P A 2
C20' C 0.5287(13) 0.1621(13) 0.3227(11) 0.020(5) Uiso 0.347(5) 1 d P A 2
H20' H 0.5663 0.1146 0.3392 0.025 Uiso 0.347(5) 1 calc PR A 2
C21' C 0.5721(10) 0.2483(11) 0.3301(8) 0.025(4) Uiso 0.347(5) 1 d P A 2
C22' C 0.6507(11) 0.2458(12) 0.3576(9) 0.031(5) Uani 0.347(5) 1 d P A 2
H22' H 0.6758 0.1924 0.3699 0.038 Uiso 0.347(5) 1 calc PR A 2
C23' C 0.6931(13) 0.3219(14) 0.3675(11) 0.049(6) Uani 0.347(5) 1 d P A 2
H23' H 0.7473 0.3213 0.3853 0.058 Uiso 0.347(5) 1 calc PR A 2
C24' C 0.6526(12) 0.3994(13) 0.3499(11) 0.039(5) Uani 0.347(5) 1 d P A 2
H24' H 0.6802 0.4520 0.3570 0.047 Uiso 0.347(5) 1 calc PR A 2
C25' C 0.5739(15) 0.4014(14) 0.3226(10) 0.038(6) Uani 0.347(5) 1 d P A 2
H25' H 0.5481 0.4547 0.3114 0.045 Uiso 0.347(5) 1 calc PR A 2
C26' C 0.5317(14) 0.3228(14) 0.3114(10) 0.028(5) Uani 0.347(5) 1 d P A 2
O1W O 0.1551(3) 0.0276(2) 0.26283(17) 0.0420(12) Uani 1 1 d . . .
H1W1 H 0.1587 0.0682 0.2784 0.050 Uiso 1 1 d R . .
H1W2 H 0.1449 0.0429 0.2222 0.050 Uiso 1 1 d R . .
O2W O 0.3197(2) 0.4596(2) 0.2386(2) 0.0437(12) Uani 1 1 d . . .
H2W1 H 0.3271 0.4457 0.2767 0.052 Uiso 1 1 d R . .
H2W2 H 0.3336 0.4206 0.2291 0.052 Uiso 1 1 d R . .
O1S O 0.2482(3) 0.5972(3) 0.1852(2) 0.0483(12) Uani 1 1 d . . .
H1S H 0.2707 0.5546 0.2050 0.11(4) Uiso 1 1 calc R . .
C1S C 0.2203(4) 0.6506(4) 0.2209(3) 0.0486(19) Uani 1 1 d . . .
H1S4 H 0.2621 0.6641 0.2576 0.073 Uiso 1 1 calc R . .
H1S5 H 0.1794 0.6208 0.2302 0.073 Uiso 1 1 calc R . .
H1S6 H 0.2003 0.7040 0.1997 0.073 Uiso 1 1 calc R . .
O2S O 0.1576(3) 0.5664(3) 0.0737(2) 0.0575(14) Uani 1 1 d . . .
H2S H 0.1785 0.5749 0.1102 0.086 Uiso 1 1 calc R . .
C2S C 0.1601(5) 0.6410(4) 0.0432(3) 0.056(2) Uani 1 1 d . . .
H2S4 H 0.1755 0.6892 0.0710 0.084 Uiso 1 1 calc R . .
H2S5 H 0.1093 0.6525 0.0142 0.084 Uiso 1 1 calc R . .
H2S6 H 0.1973 0.6343 0.0227 0.084 Uiso 1 1 calc R . .
O3W O 0.3264(6) 0.8304(6) 0.3859(4) 0.051(3) Uani 0.50 1 d P B 3
O3W' O 0.3618(5) 0.8951(6) 0.4142(5) 0.053(3) Uani 0.50 1 d P C 4
O3W" O 0.3104(6) 0.8664(8) 0.4307(5) 0.073(4) Uani 0.50 1 d P D 5
O4W O 0.2819(5) 0.9342(6) 0.2997(4) 0.047(2) Uiso 0.50 1 d P E 6
O4W' O 0.2452(7) 0.8823(8) 0.2743(5) 0.037(3) Uiso 0.35 1 d P F 7
O4W" O 0.2836(6) 0.9018(7) 0.2380(5) 0.042(3) Uiso 0.40 1 d P G 8

loop_
_atom_site_aniso_label
_atom_site_aniso_U_11
_atom_site_aniso_U_22
_atom_site_aniso_U_33
_atom_site_aniso_U_23
_atom_site_aniso_U_13
_atom_site_aniso_U_12
Ni11 0.0299(4) 0.0184(4) 0.0179(4) 0.0001(3) 0.0091(3) 0.0076(3)
Ni12 0.0387(5) 0.0149(4) 0.0190(4) -0.0006(3) 0.0159(3) -0.0023(3)
Ni21 0.0202(8) 0.0171(7) 0.0242(14) 0.0041(11) 0.0097(10) 0.0027(6)
Ni22 0.0330(10) 0.0166(8) 0.0353(14) -0.0021(11) 0.0225(13) 0.0003(6)
Ni1' 0.037(2) 0.0176(15) 0.022(3) 0.001(2) 0.0139(18) 0.0041(13)
Ni2' 0.0347(19) 0.0182(15) 0.029(2) 0.000(2) 0.020(2) 0.0043(12)
O10 0.028(2) 0.019(2) 0.055(3) 0.000(2) 0.014(2) 0.0018(19)
O11 0.029(2) 0.034(2) 0.036(2) -0.015(2) 0.0102(19) 0.0017(19)
O12 0.035(2) 0.019(2) 0.039(2) -0.0043(18) 0.023(2) -0.0015(18)
O101 0.051(3) 0.029(2) 0.022(2) 0.0041(19) 0.010(2) 0.018(2)
O102 0.054(3) 0.016(2) 0.016(2) -0.0014(16) 0.0144(19) -0.0002(19)
O103 0.034(2) 0.0136(19) 0.0155(18) 0.0034(15) 0.0120(17) 0.0033(17)
O11S 0.035(3) 0.031(3) 0.024(2) -0.0056(18) 0.007(2) 0.009(2)
O201 0.032(2) 0.017(2) 0.032(2) -0.0042(17) 0.0005(19) 0.0025(18)
O202 0.044(6) 0.018(4) 0.029(5) 0.001(4) 0.019(5) 0.002(3)
O203 0.025(4) 0.020(4) 0.032(5) -0.002(3) 0.011(4) 0.006(3)
O21S 0.012(4) 0.019(4) 0.026(4) 0.006(3) 0.000(3) 0.001(3)
C21S 0.024(6) 0.031(6) 0.033(6) 0.006(4) 0.012(5) -0.002(5)
O22S 0.035(5) 0.029(4) 0.041(6) -0.002(4) 0.023(5) 0.008(4)
C22S 0.066(12) 0.037(8) 0.052(11) -0.020(8) 0.038(10) -0.022(7)
N101 0.036(3) 0.017(3) 0.023(2) 0.0017(19) 0.017(2) 0.007(2)
N102 0.056(3) 0.014(2) 0.030(3) 0.001(2) 0.022(3) -0.002(2)
N103 0.023(3) 0.013(2) 0.020(2) -0.0001(19) 0.006(2) 0.0013(19)
N104 0.043(3) 0.017(2) 0.017(2) -0.002(2) 0.014(2) -0.003(2)
N201 0.019(4) 0.022(5) 0.026(5) 0.003(4) 0.005(4) -0.003(3)
N202 0.038(7) 0.020(5) 0.042(6) -0.015(5) 0.021(6) -0.008(4)
N203 0.033(6) 0.017(5) 0.041(10) 0.003(6) 0.019(8) -0.001(4)
N204 0.021(6) 0.012(4) 0.050(8) 0.002(6) 0.019(7) 0.001(4)
N21 0.054(11) 0.021(8) 0.017(8) 0.004(7) 0.021(8) 0.008(7)
N22 0.024(11) 0.028(12) 0.019(11) -0.019(11) 0.005(9) -0.009(8)
N23 0.024(14) 0.011(8) 0.011(12) 0.005(8) 0.000(9) 0.001(7)
N24 0.027(10) 0.022(9) 0.012(9) -0.008(9) 0.009(10) 0.000(7)
C10A 0.028(4) 0.011(3) 0.043(4) 0.001(3) 0.017(3) 0.000(3)
C11S 0.057(5) 0.034(4) 0.021(3) -0.008(3) 0.011(3) 0.008(3)
C100 0.069(5) 0.019(3) 0.013(3) -0.003(2) 0.010(3) 0.008(3)
C101 0.094(6) 0.022(4) 0.022(3) -0.002(3) 0.014(4) 0.015(4)
C102 0.130(8) 0.016(3) 0.016(3) 0.005(3) 0.018(4) 0.003(4)
C103 0.107(7) 0.025(4) 0.021(4) -0.003(3) 0.026(4) -0.011(4)
C104 0.083(5) 0.017(3) 0.025(3) -0.003(3) 0.026(3) -0.002(3)
C105 0.056(4) 0.020(3) 0.018(3) -0.002(2) 0.016(3) 0.002(3)
C106 0.041(4) 0.018(3) 0.029(3) -0.004(2) 0.018(3) -0.001(3)
C107 0.030(3) 0.020(3) 0.034(3) 0.005(3) 0.015(3) 0.010(3)
C108 0.032(3) 0.019(3) 0.022(3) 0.003(2) 0.012(3) 0.009(2)
C109 0.029(3) 0.017(3) 0.022(3) -0.002(2) 0.011(3) -0.004(2)
C110 0.032(3) 0.016(3) 0.042(4) 0.003(3) 0.022(3) -0.002(3)
C111 0.073(5) 0.019(3) 0.020(3) 0.004(3) 0.018(3) -0.002(3)
C112 0.111(6) 0.019(3) 0.028(4) 0.005(3) 0.044(4) -0.003(4)
C113 0.076(5) 0.025(3) 0.020(3) -0.001(3) 0.025(3) 0.005(3)
C114 0.054(4) 0.017(3) 0.022(3) -0.003(2) 0.016(3) -0.003(3)
C115 0.076(5) 0.026(4) 0.023(3) -0.004(3) 0.024(3) -0.002(3)
C116 0.082(5) 0.022(3) 0.026(3) -0.007(3) 0.021(4) -0.002(3)
C117 0.062(5) 0.016(3) 0.037(4) -0.007(3) 0.019(3) -0.009(3)
C118 0.052(4) 0.017(3) 0.028(3) -0.001(3) 0.021(3) 0.002(3)
C119 0.042(4) 0.018(3) 0.023(3) -0.005(2) 0.019(3) -0.002(3)
C120 0.040(4) 0.013(3) 0.017(3) 0.003(2) 0.011(3) -0.002(2)
C121 0.031(3) 0.016(3) 0.015(3) -0.003(2) 0.003(2) -0.002(3)
C122 0.045(4) 0.021(3) 0.030(3) 0.003(3) -0.003(3) -0.002(3)
C123 0.037(4) 0.027(4) 0.068(5) 0.004(3) -0.006(4) -0.007(3)
C124 0.043(4) 0.025(4) 0.073(5) 0.005(3) 0.012(4) -0.015(3)
C125 0.036(4) 0.017(3) 0.038(4) 0.006(3) 0.012(3) -0.001(3)
C126 0.035(4) 0.016(3) 0.018(3) 0.000(2) 0.011(3) 0.000(2)
C200 0.025(6) 0.023(6) 0.038(7) -0.007(5) 0.022(5) -0.005(4)
C201 0.029(8) 0.023(7) 0.036(10) -0.004(7) 0.011(6) 0.008(6)
C202 0.023(5) 0.032(6) 0.047(6) -0.010(5) 0.017(5) 0.002(4)
C203 0.028(6) 0.039(6) 0.057(7) -0.027(5) 0.016(5) -0.008(5)
C204 0.034(6) 0.041(6) 0.029(5) -0.010(5) 0.011(5) -0.006(5)
C205 0.013(5) 0.031(5) 0.029(5) -0.005(4) 0.006(4) -0.003(4)
C206 0.028(5) 0.039(6) 0.026(5) 0.005(5) 0.009(4) -0.009(4)
C207 0.029(6) 0.026(6) 0.039(6) 0.012(5) 0.009(5) 0.002(5)
C208 0.031(6) 0.023(6) 0.056(8) 0.018(5) 0.019(6) 0.004(4)
C209 0.029(6) 0.017(5) 0.048(8) 0.008(5) 0.017(6) 0.002(4)
C210 0.026(6) 0.010(5) 0.069(11) 0.001(6) 0.016(7) -0.007(4)
C211 0.031(7) 0.022(6) 0.083(10) -0.008(6) 0.029(7) -0.005(5)
C212 0.042(6) 0.035(6) 0.067(8) -0.006(6) 0.044(6) -0.002(5)
C213 0.054(10) 0.027(8) 0.060(12) -0.030(8) 0.040(9) -0.026(7)
C214 0.055(10) 0.028(7) 0.038(8) -0.016(6) 0.027(8) -0.026(6)
C215 0.064(10) 0.040(9) 0.047(8) -0.025(7) 0.033(8) -0.039(8)
C216 0.085(15) 0.055(11) 0.016(8) -0.006(8) 0.020(9) -0.041(10)
C217 0.083(12) 0.022(6) 0.025(7) 0.000(5) -0.012(8) -0.020(7)
C218 0.062(11) 0.039(9) 0.025(8) -0.003(7) 0.010(7) -0.030(8)
C219 0.049(10) 0.022(7) 0.032(8) -0.008(6) 0.013(7) -0.008(6)
C220 0.026(7) 0.021(5) 0.038(7) 0.005(5) 0.012(6) 0.007(4)
C221 0.031(6) 0.023(5) 0.046(7) 0.002(5) 0.024(5) 0.007(4)
C222 0.025(6) 0.024(6) 0.054(7) 0.008(5) 0.019(6) 0.005(4)
C223 0.034(6) 0.033(6) 0.033(6) -0.001(5) 0.018(5) -0.002(5)
C224 0.039(7) 0.027(6) 0.031(6) -0.010(5) 0.011(6) -0.005(5)
C225 0.033(6) 0.018(5) 0.021(6) 0.000(5) 0.008(6) 0.002(4)
C226 0.026(6) 0.023(6) 0.028(6) -0.004(6) 0.010(6) 0.001(4)
C20 0.046(14) 0.021(10) 0.021(10) 0.003(8) 0.016(10) 0.010(9)
C21 0.032(18) 0.031(14) 0.019(14) -0.003(10) 0.008(10) 0.014(12)
C22 0.044(12) 0.015(9) 0.027(9) -0.001(7) 0.013(9) 0.018(8)
C23 0.069(15) 0.013(9) 0.025(9) -0.006(7) 0.018(10) -0.005(9)
C24 0.069(14) 0.032(11) 0.018(9) -0.008(8) 0.013(9) -0.010(10)
C25 0.031(10) 0.021(9) 0.030(10) 0.000(7) 0.012(8) -0.002(8)
C26 0.042(11) 0.034(11) 0.014(8) -0.006(7) 0.011(8) -0.004(9)
C27 0.061(14) 0.033(12) 0.023(11) 0.000(9) 0.023(10) 0.012(10)
C22' 0.041(12) 0.022(10) 0.035(12) 0.000(9) 0.018(10) 0.008(8)
C23' 0.040(13) 0.034(13) 0.073(17) -0.010(13) 0.021(13) 0.012(10)
C24' 0.032(13) 0.021(11) 0.065(16) -0.011(12) 0.016(14) -0.005(9)
C25' 0.067(17) 0.020(11) 0.029(13) 0.002(11) 0.020(14) 0.006(10)
C26' 0.040(13) 0.013(10) 0.037(13) -0.006(11) 0.022(13) 0.000(8)
O1W 0.076(3) 0.024(2) 0.027(2) 0.0055(19) 0.019(2) 0.013(2)
O2W 0.062(3) 0.021(2) 0.061(3) 0.004(2) 0.037(3) 0.004(2)
O1S 0.054(3) 0.050(3) 0.040(3) 0.011(2) 0.014(2) 0.008(3)
C1S 0.062(5) 0.032(4) 0.045(4) 0.000(3) 0.010(4) -0.005(3)
O2S 0.084(4) 0.031(3) 0.046(3) 0.004(2) 0.008(3) -0.008(3)
C2S 0.079(6) 0.040(4) 0.035(4) 0.009(3) 0.002(4) 0.008(4)
O3W 0.053(6) 0.048(6) 0.049(6) 0.012(5) 0.016(5) 0.019(5)
O3W' 0.031(6) 0.033(6) 0.086(8) 0.021(5) 0.010(5) -0.013(4)
O3W" 0.041(6) 0.111(10) 0.080(8) -0.039(7) 0.039(6) 0.003(6)

loop_
_atom_type_symbol
_atom_type_description
_atom_type_scat_dispersion_real
_atom_type_scat_dispersion_imag
_atom_type_scat_source
C C 0.0033 0.0016 'International Tables Vol C Tables 4.2.6.8 and 6.1.1.4'
H H 0.0000 0.0000 'International Tables Vol C Tables 4.2.6.8 and 6.1.1.4'
N N 0.0061 0.0033 'International Tables Vol C Tables 4.2.6.8 and 6.1.1.4'
O O 0.0106 0.0060 'International Tables Vol C Tables 4.2.6.8 and 6.1.1.4'
Ni Ni 0.3393 1.1124 'International Tables Vol C Tables 4.2.6.8 and 6.1.1.4'

loop_
_geom_angle_atom_site_label_1
_geom_angle_atom_site_label_2
_geom_angle_atom_site_label_3
_geom_angle
_geom_angle_site_symmetry_1
_geom_angle_site_symmetry_3
_geom_angle_publ_flag
O11 Ni11 N101 169.83(17) . . ?
O11 Ni11 O101 85.85(17) . . ?
N101 Ni11 O101 90.88(17) . . ?
O11 Ni11 O103 92.37(15) . . ?
N101 Ni11 O103 97.38(16) . . ?
O101 Ni11 O103 92.43(15) . . ?
O11 Ni11 O11S 78.64(17) . . ?
N101 Ni11 O11S 91.86(18) . . ?
O101 Ni11 O11S 91.79(16) . . ?
O103 Ni11 O11S 169.77(17) . . ?
O11 Ni11 N103 100.33(17) . . ?
N101 Ni11 N103 82.73(17) . . ?
O101 Ni11 N103 173.57(17) . . ?
O103 Ni11 N103 89.11(14) . . ?
O11S Ni11 N103 87.72(16) . . ?
O102 Ni12 O12 100.00(16) . . ?
O102 Ni12 N102 90.97(17) . . ?
O12 Ni12 N102 100.73(19) . . ?
O102 Ni12 O103 87.95(15) . . ?
O12 Ni12 O103 103.14(15) . . ?
N102 Ni12 O103 155.92(18) . . ?
O102 Ni12 N104 158.94(17) . . ?
O12 Ni12 N104 100.97(16) . . ?
N102 Ni12 N104 83.29(17) . . ?
O103 Ni12 N104 89.15(15) . . ?
O201 Ni21 N201 90.5(3) . . ?
O201 Ni21 O203 92.3(3) . . ?
N201 Ni21 O203 100.6(3) . . ?
O201 Ni21 O10 97.52(19) . . ?
N201 Ni21 O10 171.7(3) . . ?
O203 Ni21 O10 77.2(2) . . ?
O201 Ni21 O21S 92.3(3) . . ?
N201 Ni21 O21S 89.1(3) . . ?
O203 Ni21 O21S 169.3(3) . . ?
O10 Ni21 O21S 92.6(3) . . ?
O201 Ni21 N203 172.9(4) . . ?
N201 Ni21 N203 82.4(4) . . ?
O203 Ni21 N203 88.9(4) . . ?
O10 Ni21 N203 89.5(4) . . ?
O21S Ni21 N203 87.7(4) . . ?
O201 Ni21 H1S' 73.8 . . ?
N201 Ni21 H1S' 101.8 . . ?
O203 Ni21 H1S' 153.6 . . ?
O10 Ni21 H1S' 82.5 . . ?
O21S Ni21 H1S' 22.6 . . ?
N203 Ni21 H1S' 107.7 . . ?
O10 Ni22 O202 92.0(3) . . ?
O10 Ni22 N202 177.1(3) . . ?
O202 Ni22 N202 90.0(4) . . ?
O10 Ni22 O203 80.8(2) . . ?
O202 Ni22 O203 94.0(3) . . ?
N202 Ni22 O203 101.2(4) . . ?
O10 Ni22 N204 94.8(3) . . ?
O202 Ni22 N204 172.9(4) . . ?
N202 Ni22 N204 83.1(4) . . ?
O203 Ni22 N204 89.0(4) . . ?
O10 Ni22 O22S 84.2(3) . . ?
O202 Ni22 O22S 90.2(4) . . ?
N202 Ni22 O22S 93.7(4) . . ?
O203 Ni22 O22S 164.5(3) . . ?
N204 Ni22 O22S 88.5(4) . . ?
O10 Ni1' N21 169.9(6) . . ?
O10 Ni1' O23 83.5(4) . . ?
N21 Ni1' O23 95.1(7) . . ?
O10 Ni1' O1S' 89.9(7) . . ?
N21 Ni1' O1S' 90.7(8) . . ?
O23 Ni1' O1S' 172.7(8) . . ?
O10 Ni1' O201 103.4(3) . . ?
N21 Ni1' O201 86.7(5) . . ?
O23 Ni1' O201 102.2(5) . . ?
O1S' Ni1' O201 82.6(6) . . ?
O10 Ni1' N23 89.3(7) . . ?
N21 Ni1' N23 80.7(8) . . ?
O23 Ni1' N23 89.2(7) . . ?
O1S' Ni1' N23 87.3(9) . . ?
O201 Ni1' N23 163.7(6) . . ?
N22 Ni2' O22 91.7(9) . . ?
N22 Ni2' O23 102.0(7) . . ?
O22 Ni2' O23 94.4(7) . . ?
N22 Ni2' N24 84.4(9) . . ?
O22 Ni2' N24 174.5(7) . . ?
O23 Ni2' N24 90.2(7) . . ?
N22 Ni2' O2S' 93.9(8) . . ?
O22 Ni2' O2S' 87.7(7) . . ?
O23 Ni2' O2S' 163.9(8) . . ?
N24 Ni2' O2S' 88.6(7) . . ?
N22 Ni2' O10 172.8(7) . . ?
O22 Ni2' O10 94.4(6) . . ?
O23 Ni2' O10 73.9(4) . . ?
N24 Ni2' O10 89.7(6) . . ?
O2S' Ni2' O10 90.1(6) . . ?
C10A O10 Ni1' 130.8(4) . . ?
C10A O10 Ni22 133.2(4) . . ?
Ni1' O10 Ni22 87.0(2) . . ?
C10A O10 Ni21 122.1(4) . . ?
Ni22 O10 Ni21 98.28(19) . . ?
C10A O10 Ni2' 119.9(4) . . ?
Ni1' O10 Ni2' 98.9(3) . . ?
Ni21 O10 Ni2' 110.4(2) . . ?
C10A O11 Ni11 144.8(4) . . ?
C10A O12 Ni12 124.9(3) . . ?
C100 O101 Ni11 126.0(4) . . ?
C119 O102 Ni12 127.9(3) . . ?
C126 O103 Ni12 101.8(3) . . ?
C126 O103 Ni11 115.7(3) . . ?
Ni12 O103 Ni11 115.51(17) . . ?
C11S O11S Ni11 121.9(4) . . ?
C11S O11S H11S 115(4) . . ?
Ni11 O11S H11S 108(4) . . ?
C20 O201 Ni21 120.4(9) . . ?
C200 O201 Ni21 125.7(5) . . ?
C20 O201 Ni1' 118.6(9) . . ?
C200 O201 Ni1' 133.3(5) . . ?
C219 O202 Ni22 126.9(9) . . ?
C226 O203 Ni21 115.7(7) . . ?
C226 O203 Ni22 116.6(7) . . ?
Ni21 O203 Ni22 98.3(3) . . ?
C21S O21S Ni21 122.7(6) . . ?
C21S O21S H21S 99.1 . . ?
Ni21 O21S H21S 117.2 . . ?
C21S O21S H1S' 112.4 . . ?
Ni21 O21S H1S' 63.4 . . ?
H21S O21S H1S' 58.0 . . ?
H22S O22S C22S 96.7 . . ?
H22S O22S Ni22 97.2 . . ?
C22S O22S Ni22 124.9(7) . . ?
C22S O22S H22S 96.7 . . ?
Ni22 O22S H22S 97.2 . . ?
C19' O22 Ni2' 126.0(18) . . ?
C26' O23 Ni1' 115.0(12) . . ?
C26' O23 Ni2' 115.9(13) . . ?
Ni1' O23 Ni2' 99.7(7) . . ?
C1S' O1S' Ni1' 122.5(15) . . ?
C1S' O1S' H21S 86.0 . . ?
Ni1' O1S' H21S 127.9 . . ?
C1S' O1S' H1S' 90.8 . . ?
Ni1' O1S' H1S' 90.4 . . ?
O1S' C1S' H1S1 109.5 . . ?
O1S' C1S' H1S2 109.5 . . ?
H1S1 C1S' H1S2 109.5 . . ?
O1S' C1S' H1S3 109.5 . . ?
H1S1 C1S' H1S3 109.5 . . ?
H1S2 C1S' H1S3 109.5 . . ?
H22S O2S' C2S' 129.1 . . ?
H22S O2S' Ni2' 78.7 . . ?
C2S' O2S' Ni2' 123.9(18) . . ?
C2S' O2S' H22S 129.1 . . ?
Ni2' O2S' H22S 78.7 . . ?
O2S' C2S' H2S1 109.5 . . ?
O2S' C2S' H2S2 109.5 . . ?
H2S1 C2S' H2S2 109.5 . . ?
O2S' C2S' H2S3 109.5 . . ?
H2S1 C2S' H2S3 109.5 . . ?
H2S2 C2S' H2S3 109.5 . . ?
C106 N101 C107 118.7(5) . . ?
C106 N101 Ni11 126.1(4) . . ?
C107 N101 Ni11 114.9(3) . . ?
C113 N102 C112 119.2(5) . . ?
C113 N102 Ni12 127.7(4) . . ?
C112 N102 Ni12 111.5(3) . . ?
C120 N103 C108 113.3(4) . . ?
C120 N103 C109 102.1(4) . . ?
C108 N103 C109 111.1(4) . . ?
C120 N103 Ni11 114.5(3) . . ?
C108 N103 Ni11 102.9(3) . . ?
C109 N103 Ni11 113.2(3) . . ?
C111 N104 C120 112.3(4) . . ?
C111 N104 C110 110.5(4) . . ?
C120 N104 C110 105.4(4) . . ?
C111 N104 Ni12 102.4(3) . . ?
C120 N104 Ni12 111.7(3) . . ?
C110 N104 Ni12 114.7(3) . . ?
C206 N201 C207 119.5(9) . . ?
C206 N201 Ni21 127.2(6) . . ?
C207 N201 Ni21 113.0(6) . . ?
C213 N202 C212 118.4(11) . . ?
C213 N202 Ni22 127.2(10) . . ?
C212 N202 Ni22 114.0(7) . . ?
C208 N203 C209 110.7(10) . . ?
C208 N203 C220 113.5(12) . . ?
C209 N203 C220 104.6(10) . . ?
C208 N203 Ni21 102.7(8) . . ?
C209 N203 Ni21 112.2(10) . . ?
C220 N203 Ni21 113.4(8) . . ?
C211 N204 C220 114.6(11) . . ?
C211 N204 C210 109.7(9) . . ?
C220 N204 C210 102.3(9) . . ?
C211 N204 Ni22 104.3(8) . . ?
C220 N204 Ni22 113.9(7) . . ?
C210 N204 Ni22 112.2(8) . . ?
C26 N21 C27 114.3(16) . . ?
C26 N21 Ni1' 123.9(12) . . ?
C27 N21 Ni1' 117.7(11) . . ?
C13' N22 C12' 122(2) . . ?
C13' N22 Ni2' 124.5(18) . . ?
C12' N22 Ni2' 113.1(17) . . ?
C28 N23 C20' 110.9(19) . . ?
C28 N23 C29 112.4(18) . . ?
C20' N23 C29 100.9(17) . . ?
C28 N23 Ni1' 105.1(15) . . ?
C20' N23 Ni1' 114.1(14) . . ?
C29 N23 Ni1' 113.6(17) . . ?
C10' N24 C11' 109.4(18) . . ?
C10' N24 C20' 100.7(16) . . ?
C11' N24 C20' 114.2(18) . . ?
C10' N24 Ni2' 115.8(17) . . ?
C11' N24 Ni2' 103.3(11) . . ?
C20' N24 Ni2' 114.0(14) . . ?
O11 C10A O10 119.3(5) . . ?
O11 C10A O12 123.5(5) . . ?
O10 C10A O12 117.1(5) . . ?
O11S C11S H11A 109.5 . . ?
O11S C11S H11B 109.5 . . ?
H11A C11S H11B 109.5 . . ?
O11S C11S H11C 109.5 . . ?
H11A C11S H11C 109.5 . . ?
H11B C11S H11C 109.5 . . ?
O101 C100 C105 125.6(5) . . ?
O101 C100 C101 118.2(6) . . ?
C105 C100 C101 116.2(6) . . ?
C102 C101 C100 121.2(7) . . ?
C102 C101 H101 119.4 . . ?
C100 C101 H101 119.4 . . ?
C103 C102 C101 121.4(7) . . ?
C103 C102 H102 119.3 . . ?
C101 C102 H102 119.3 . . ?
C104 C103 C102 118.8(7) . . ?
C104 C103 H10A 120.6 . . ?
C102 C103 H10A 120.6 . . ?
C103 C104 C105 122.6(7) . . ?
C103 C104 H104 118.7 . . ?
C105 C104 H104 118.7 . . ?
C104 C105 C100 119.6(6) . . ?
C104 C105 C106 117.1(6) . . ?
C100 C105 C106 123.2(5) . . ?
N101 C106 C105 126.7(6) . . ?
N101 C106 H106 116.7 . . ?
C105 C106 H106 116.7 . . ?
N101 C107 C108 108.7(4) . . ?
N101 C107 H10B 109.9 . . ?
C108 C107 H10B 109.9 . . ?
N101 C107 H10C 109.9 . . ?
C108 C107 H10C 109.9 . . ?
H10B C107 H10C 108.3 . . ?
N103 C108 C107 112.2(4) . . ?
N103 C108 H10D 109.2 . . ?
C107 C108 H10D 109.2 . . ?
N103 C108 H10E 109.2 . . ?
C107 C108 H10E 109.2 . . ?
H10D C108 H10E 107.9 . . ?
N103 C109 C110 104.7(4) . . ?
N103 C109 H10F 110.8 . . ?
C110 C109 H10F 110.8 . . ?
N103 C109 H10G 110.8 . . ?
C110 C109 H10G 110.8 . . ?
H10F C109 H10G 108.9 . . ?
N104 C110 C109 104.1(4) . . ?
N104 C110 H11D 110.9 . . ?
C109 C110 H11D 110.9 . . ?
N104 C110 H11E 110.9 . . ?
C109 C110 H11E 110.9 . . ?
H11D C110 H11E 109.0 . . ?
N104 C111 C112 109.2(5) . . ?
N104 C111 H11F 109.8 . . ?
C112 C111 H11F 109.8 . . ?
N104 C111 H11G 109.8 . . ?
C112 C111 H11G 109.8 . . ?
H11F C111 H11G 108.3 . . ?
N102 C112 C111 106.5(5) . . ?
N102 C112 H11H 110.4 . . ?
C111 C112 H11H 110.4 . . ?
N102 C112 H11J 110.4 . . ?
C111 C112 H11J 110.4 . . ?
H11H C112 H11J 108.6 . . ?
N102 C113 C114 124.5(5) . . ?
N102 C113 H113 117.7 . . ?
C114 C113 H113 117.7 . . ?
C119 C114 C115 118.9(5) . . ?
C119 C114 C113 123.8(5) . . ?
C115 C114 C113 117.2(5) . . ?
C116 C115 C114 123.0(6) . . ?
C116 C115 H115 118.5 . . ?
C114 C115 H115 118.5 . . ?
C115 C116 C117 118.1(5) . . ?
C115 C116 H116 120.9 . . ?
C117 C116 H116 120.9 . . ?
C118 C117 C116 121.0(5) . . ?
C118 C117 H117 119.5 . . ?
C116 C117 H117 119.5 . . ?
C117 C118 C119 121.9(5) . . ?
C117 C118 H118 119.1 . . ?
C119 C118 H118 119.1 . . ?
O102 C119 C114 124.6(5) . . ?
O102 C119 C118 118.4(5) . . ?
C114 C119 C118 117.0(5) . . ?
N103 C120 N104 103.3(4) . . ?
N103 C120 C121 114.8(4) . . ?
N104 C120 C121 112.8(4) . . ?
N103 C120 H120 108.5 . . ?
N104 C120 H120 108.5 . . ?
C121 C120 H120 108.5 . . ?
C122 C121 C126 120.0(5) . . ?
C122 C121 C120 121.0(5) . . ?
C126 C121 C120 119.0(5) . . ?
C121 C122 C123 121.0(6) . . ?
C121 C122 H122 119.5 . . ?
C123 C122 H122 119.5 . . ?
C122 C123 C124 119.2(6) . . ?
C122 C123 H123 120.4 . . ?
C124 C123 H123 120.4 . . ?
C125 C124 C123 120.7(6) . . ?
C125 C124 H124 119.6 . . ?
C123 C124 H124 119.6 . . ?
C124 C125 C126 120.6(5) . . ?
C124 C125 H125 119.7 . . ?
C126 C125 H125 119.7 . . ?
O103 C126 C125 121.3(5) . . ?
O103 C126 C121 120.2(5) . . ?
C125 C126 C121 118.5(5) . . ?
O201 C200 C205 125.6(8) . . ?
O201 C200 C201 116.6(11) . . ?
C205 C200 C201 117.7(11) . . ?
C202 C201 C200 120.6(15) . . ?
C202 C201 H201 119.7 . . ?
C200 C201 H201 119.7 . . ?
C201 C202 C203 121.6(11) . . ?
C201 C202 H202 119.2 . . ?
C203 C202 H202 119.2 . . ?
C204 C203 C202 118.9(9) . . ?
C204 C203 H203 120.6 . . ?
C202 C203 H203 120.6 . . ?
C203 C204 C205 121.7(9) . . ?
C203 C204 H204 119.2 . . ?
C205 C204 H204 119.2 . . ?
C200 C205 C204 119.2(8) . . ?
C200 C205 C206 123.3(8) . . ?
C204 C205 C206 117.5(8) . . ?
N201 C206 C205 126.6(9) . . ?
N201 C206 H206 116.7 . . ?
C205 C206 H206 116.7 . . ?
N201 C207 C208 109.8(8) . . ?
N201 C207 H20A 109.7 . . ?
C208 C207 H20A 109.7 . . ?
N201 C207 H20B 109.7 . . ?
C208 C207 H20B 109.7 . . ?
H20A C207 H20B 108.2 . . ?
N203 C208 C207 112.9(9) . . ?
N203 C208 H20C 109.0 . . ?
C207 C208 H20C 109.0 . . ?
N203 C208 H20D 109.0 . . ?
C207 C208 H20D 109.0 . . ?
H20C C208 H20D 107.8 . . ?
N203 C209 C210 104.5(9) . . ?
N203 C209 H20E 110.9 . . ?
C210 C209 H20E 110.9 . . ?
N203 C209 H20F 110.9 . . ?
C210 C209 H20F 110.9 . . ?
H20E C209 H20F 108.9 . . ?
N204 C210 C209 104.4(10) . . ?
N204 C210 H21D 110.9 . . ?
C209 C210 H21D 110.9 . . ?
N204 C210 H21E 110.9 . . ?
C209 C210 H21E 110.9 . . ?
H21D C210 H21E 108.9 . . ?
N204 C211 C212 112.3(8) . . ?
N204 C211 H21F 109.2 . . ?
C212 C211 H21F 109.2 . . ?
N204 C211 H21G 109.2 . . ?
C212 C211 H21G 109.2 . . ?
H21F C211 H21G 107.9 . . ?
N202 C212 C211 107.7(8) . . ?
N202 C212 H21H 110.2 . . ?
C211 C212 H21H 110.2 . . ?
N202 C212 H21J 110.2 . . ?
C211 C212 H21J 110.2 . . ?
H21H C212 H21J 108.5 . . ?
N202 C213 C214 124.7(13) . . ?
N202 C213 H213 117.7 . . ?
C214 C213 H213 117.7 . . ?
C219 C214 C215 122.3(17) . . ?
C219 C214 C213 123.0(12) . . ?
C215 C214 C213 114.6(15) . . ?
C216 C215 C214 121.3(14) . . ?
C216 C215 H215 119.3 . . ?
C214 C215 H215 119.3 . . ?
C215 C216 C217 117.9(11) . . ?
C215 C216 H216 121.1 . . ?
C217 C216 H216 121.1 . . ?
C216 C217 C218 120.3(14) . . ?
C216 C217 H217 119.9 . . ?
C218 C217 H217 119.9 . . ?
C219 C218 C217 122.6(16) . . ?
C219 C218 H218 118.7 . . ?
C217 C218 H218 118.7 . . ?
O202 C219 C214 126.4(14) . . ?
O202 C219 C218 118.1(13) . . ?
C214 C219 C218 115.5(13) . . ?
N204 C220 N203 102.2(10) . . ?
N204 C220 C221 113.7(10) . . ?
N203 C220 C221 116.2(10) . . ?
N204 C220 H220 108.1 . . ?
N203 C220 H220 108.1 . . ?
C221 C220 H220 108.1 . . ?
C222 C221 C226 119.5(9) . . ?
C222 C221 C220 120.1(9) . . ?
C226 C221 C220 120.4(9) . . ?
C221 C222 C223 120.9(9) . . ?
C221 C222 H222 119.6 . . ?
C223 C222 H222 119.6 . . ?
C224 C223 C222 119.1(10) . . ?
C224 C223 H223 120.4 . . ?
C222 C223 H223 120.4 . . ?
C223 C224 C225 121.0(10) . . ?
C223 C224 H224 119.5 . . ?
C225 C224 H224 119.5 . . ?
C226 C225 C224 120.3(10) . . ?
C226 C225 H225 119.9 . . ?
C224 C225 H225 119.9 . . ?
O203 C226 C225 121.5(10) . . ?
O203 C226 C221 119.4(10) . . ?
C225 C226 C221 119.1(10) . . ?
O201 C20 C21 119(2) . . ?
O201 C20 C25 124.6(15) . . ?
C21 C20 C25 116(2) . . ?
C22 C21 C20 123(3) . . ?
C22 C21 H21 118.3 . . ?
C20 C21 H21 118.3 . . ?
C21 C22 C23 120.4(19) . . ?
C21 C22 H22 119.8 . . ?
C23 C22 H22 119.8 . . ?
C22 C23 C24 120.5(16) . . ?
C22 C23 H23 119.7 . . ?
C24 C23 H23 119.7 . . ?
C25 C24 C23 118.9(18) . . ?
C25 C24 H24 120.6 . . ?
C23 C24 H24 120.6 . . ?
C24 C25 C26 115.6(16) . . ?
C24 C25 C20 120.7(16) . . ?
C26 C25 C20 123.7(15) . . ?
N21 C26 C25 124.8(16) . . ?
N21 C26 H26 117.6 . . ?
C25 C26 H26 117.6 . . ?
N21 C27 C28 106.5(16) . . ?
N21 C27 H27A 110.4 . . ?
C28 C27 H27A 110.4 . . ?
N21 C27 H27B 110.4 . . ?
C28 C27 H27B 110.4 . . ?
H27A C27 H27B 108.6 . . ?
N23 C28 C27 111.1(18) . . ?
N23 C28 H28A 109.4 . . ?
C27 C28 H28A 109.4 . . ?
N23 C28 H28B 109.4 . . ?
C27 C28 H28B 109.4 . . ?
H28A C28 H28B 108.0 . . ?
N23 C29 C10' 105.6(19) . . ?
N23 C29 H29A 110.6 . . ?
C10' C29 H29A 110.6 . . ?
N23 C29 H29B 110.6 . . ?
C10' C29 H29B 110.6 . . ?
H29A C29 H29B 108.7 . . ?
N24 C10' C29 105(2) . . ?
N24 C10' H10H 110.7 . . ?
C29 C10' H10H 110.7 . . ?
N24 C10' H10I 110.7 . . ?
C29 C10' H10I 110.7 . . ?
H10H C10' H10I 108.8 . . ?
N24 C11' C12' 111.7(16) . . ?
N24 C11' H11K 109.3 . . ?
C12' C11' H11K 109.3 . . ?
N24 C11' H11L 109.3 . . ?
C12' C11' H11L 109.3 . . ?
H11K C11' H11L 107.9 . . ?
N22 C12' C11' 106.9(17) . . ?
N22 C12' H12D 110.3 . . ?
C11' C12' H12D 110.3 . . ?
N22 C12' H12E 110.3 . . ?
C11' C12' H12E 110.3 . . ?
H12D C12' H12E 108.6 . . ?
N22 C13' C14' 130(3) . . ?
N22 C13' H13' 114.8 . . ?
C14' C13' H13' 114.8 . . ?
C15' C14' C13' 120(3) . . ?
C15' C14' C19' 121(2) . . ?
C13' C14' C19' 120(3) . . ?
C14' C15' C16' 125(3) . . ?
C14' C15' H15' 117.5 . . ?
C16' C15' H15' 117.5 . . ?
C17' C16' C15' 115(2) . . ?
C17' C16' H16' 122.5 . . ?
C15' C16' H16' 122.5 . . ?
C16' C17' C18' 120.8(18) . . ?
C16' C17' H17' 119.6 . . ?
C18' C17' H17' 119.6 . . ?
C19' C18' C17' 125(2) . . ?
C19' C18' H18' 117.7 . . ?
C17' C18' H18' 117.7 . . ?
O22 C19' C18' 119(3) . . ?
O22 C19' C14' 127(2) . . ?
C18' C19' C14' 114(2) . . ?
N23 C20' N24 102.1(17) . . ?
N23 C20' C21' 114.1(18) . . ?
N24 C20' C21' 112.7(17) . . ?
N23 C20' H20' 109.3 . . ?
N24 C20' H20' 109.3 . . ?
C21' C20' H20' 109.3 . . ?
C26' C21' C22' 123.5(18) . . ?
C26' C21' C20' 119.4(17) . . ?
C22' C21' C20' 117.1(16) . . ?
C21' C22' C23' 120.0(18) . . ?
C21' C22' H22' 120.0 . . ?
C23' C22' H22' 120.0 . . ?
C22' C23' C24' 117.5(19) . . ?
C22' C23' H23' 121.3 . . ?
C24' C23' H23' 121.3 . . ?
C25' C24' C23' 122(2) . . ?
C25' C24' H24' 118.9 . . ?
C23' C24' H24' 118.9 . . ?
C24' C25' C26' 119(2) . . ?
C24' C25' H25' 120.3 . . ?
C26' C25' H25' 120.3 . . ?
O23 C26' C21' 122.0(19) . . ?
O23 C26' C25' 121(2) . . ?
C21' C26' C25' 117(2) . . ?
H1W1 O1W H1W2 105.1 . . ?
H2W1 O2W H2W2 100.0 . . ?
C1S O1S H1S 109.5 . . ?
O1S C1S H1S4 109.5 . . ?
O1S C1S H1S5 109.5 . . ?
H1S4 C1S H1S5 109.5 . . ?
O1S C1S H1S6 109.5 . . ?
H1S4 C1S H1S6 109.5 . . ?
H1S5 C1S H1S6 109.5 . . ?
C2S O2S H2S 109.5 . . ?
O2S C2S H2S4 109.5 . . ?
O2S C2S H2S5 109.5 . . ?
H2S4 C2S H2S5 109.5 . . ?
O2S C2S H2S6 109.5 . . ?
H2S4 C2S H2S6 109.5 . . ?
H2S5 C2S H2S6 109.5 . . ?

loop_
_geom_bond_atom_site_label_1
_geom_bond_atom_site_label_2
_geom_bond_distance
_geom_bond_site_symmetry_2
_geom_bond_publ_flag
Ni11 O11 1.984(4) . ?
Ni11 N101 2.002(4) . ?
Ni11 O101 2.016(4) . ?
Ni11 O103 2.026(3) . ?
Ni11 O11S 2.151(4) . ?
Ni11 N103 2.156(4) . ?
Ni12 O102 1.956(4) . ?
Ni12 O12 1.972(4) . ?
Ni12 N102 1.979(5) . ?
Ni12 O103 2.009(3) . ?
Ni12 N104 2.174(4) . ?
Ni21 O201 2.002(5) . ?
Ni21 N201 2.029(8) . ?
Ni21 O203 2.048(8) . ?
Ni21 O10 2.157(5) . ?
Ni21 O21S 2.166(9) . ?
Ni21 N203 2.186(15) . ?
Ni21 H1S' 1.9412 . ?
Ni22 O10 1.969(5) . ?
Ni22 O202 1.994(9) . ?
Ni22 N202 2.007(10) . ?
Ni22 O203 2.079(8) . ?
Ni22 N204 2.159(11) . ?
Ni22 O22S 2.170(10) . ?
Ni1' O10 1.841(7) . ?
Ni1' N21 2.005(16) . ?
Ni1' O23 2.030(15) . ?
Ni1' O1S' 2.101(18) . ?
Ni1' O201 2.141(7) . ?
Ni1' N23 2.18(3) . ?
Ni2' N22 1.99(2) . ?
Ni2' O22 2.006(18) . ?
Ni2' O23 2.047(14) . ?
Ni2' N24 2.14(2) . ?
Ni2' O2S' 2.150(19) . ?
Ni2' O10 2.243(7) . ?
O10 C10A 1.289(6) . ?
O11 C10A 1.235(6) . ?
O12 C10A 1.301(7) . ?
O101 C100 1.312(7) . ?
O102 C119 1.310(6) . ?
O103 C126 1.338(6) . ?
O11S C11S 1.417(7) . ?
O11S H11S 0.73(5) . ?
O201 C20 1.34(2) . ?
O201 C200 1.366(10) . ?
O202 C219 1.300(16) . ?
O203 C226 1.337(14) . ?
O21S C21S 1.461(13) . ?
O21S H21S 0.7875 . ?
O21S H1S' 0.8341 . ?
C21S H21A 0.9800 . ?
C21S H21B 0.9800 . ?
C21S H21C 0.9800 . ?
O22S H22S 0.8254 . ?
O22S C22S 1.451(16) . ?
O22S H22S 0.8254 . ?
C22S H22A 0.9800 . ?
C22S H22B 0.9800 . ?
C22S H22C 0.9800 . ?
O22 C19' 1.28(4) . ?
O23 C26' 1.33(3) . ?
O1S' C1S' 1.42(3) . ?
O1S' H21S 1.1616 . ?
O1S' H1S' 0.8955 . ?
C1S' H1S1 0.9800 . ?
C1S' H1S2 0.9800 . ?
C1S' H1S3 0.9800 . ?
O2S' H22S 0.8210 . ?
O2S' C2S' 1.42(3) . ?
O2S' H22S 0.8210 . ?
C2S' H2S1 0.9800 . ?
C2S' H2S2 0.9800 . ?
C2S' H2S3 0.9800 . ?
N101 C106 1.276(7) . ?
N101 C107 1.476(6) . ?
N102 C113 1.278(7) . ?
N102 C112 1.464(7) . ?
N103 C120 1.471(6) . ?
N103 C108 1.483(6) . ?
N103 C109 1.486(6) . ?
N104 C111 1.479(6) . ?
N104 C120 1.483(7) . ?
N104 C110 1.516(7) . ?
N201 C206 1.265(12) . ?
N201 C207 1.457(12) . ?
N202 C213 1.290(19) . ?
N202 C212 1.463(15) . ?
N203 C208 1.448(16) . ?
N203 C209 1.487(18) . ?
N203 C220 1.489(15) . ?
N204 C211 1.457(15) . ?
N204 C220 1.487(15) . ?
N204 C210 1.500(14) . ?
N21 C26 1.32(2) . ?
N21 C27 1.51(2) . ?
N22 C13' 1.26(4) . ?
N22 C12' 1.48(3) . ?
N23 C28 1.49(3) . ?
N23 C20' 1.50(3) . ?
N23 C29 1.51(3) . ?
N24 C10' 1.46(3) . ?
N24 C11' 1.48(3) . ?
N24 C20' 1.52(3) . ?
C11S H11A 0.9800 . ?
C11S H11B 0.9800 . ?
C11S H11C 0.9800 . ?
C100 C105 1.408(9) . ?
C100 C101 1.433(8) . ?
C101 C102 1.373(10) . ?
C101 H101 0.9500 . ?
C102 C103 1.361(10) . ?
C102 H102 0.9500 . ?
C103 C104 1.357(9) . ?
C103 H10A 0.9500 . ?
C104 C105 1.398(8) . ?
C104 H104 0.9500 . ?
C105 C106 1.447(8) . ?
C106 H106 0.9500 . ?
C107 C108 1.514(7) . ?
C107 H10B 0.9900 . ?
C107 H10C 0.9900 . ?
C108 H10D 0.9900 . ?
C108 H10E 0.9900 . ?
C109 C110 1.531(7) . ?
C109 H10F 0.9900 . ?
C109 H10G 0.9900 . ?
C110 H11D 0.9900 . ?
C110 H11E 0.9900 . ?
C111 C112 1.501(9) . ?
C111 H11F 0.9900 . ?
C111 H11G 0.9900 . ?
C112 H11H 0.9900 . ?
C112 H11J 0.9900 . ?
C113 C114 1.448(8) . ?
C113 H113 0.9500 . ?
C114 C119 1.403(7) . ?
C114 C115 1.411(8) . ?
C115 C116 1.363(8) . ?
C115 H115 0.9500 . ?
C116 C117 1.380(8) . ?
C116 H116 0.9500 . ?
C117 C118 1.371(7) . ?
C117 H117 0.9500 . ?
C118 C119 1.420(7) . ?
C118 H118 0.9500 . ?
C120 C121 1.510(7) . ?
C120 H120 1.0000 . ?
C121 C122 1.366(8) . ?
C121 C126 1.412(7) . ?
C122 C123 1.376(8) . ?
C122 H122 0.9500 . ?
C123 C124 1.380(9) . ?
C123 H123 0.9500 . ?
C124 C125 1.374(8) . ?
C124 H124 0.9500 . ?
C125 C126 1.380(7) . ?
C125 H125 0.9500 . ?
C200 C205 1.395(13) . ?
C200 C201 1.42(2) . ?
C201 C202 1.37(2) . ?
C201 H201 0.9500 . ?
C202 C203 1.371(13) . ?
C202 H202 0.9500 . ?
C203 C204 1.359(13) . ?
C203 H203 0.9500 . ?
C204 C205 1.408(12) . ?
C204 H204 0.9500 . ?
C205 C206 1.441(12) . ?
C206 H206 0.9500 . ?
C207 C208 1.495(14) . ?
C207 H20A 0.9900 . ?
C207 H20B 0.9900 . ?
C208 H20C 0.9900 . ?
C208 H20D 0.9900 . ?
C209 C210 1.565(16) . ?
C209 H20E 0.9900 . ?
C209 H20F 0.9900 . ?
C210 H21D 0.9900 . ?
C210 H21E 0.9900 . ?
C211 C212 1.532(13) . ?
C211 H21F 0.9900 . ?
C211 H21G 0.9900 . ?
C212 H21H 0.9900 . ?
C212 H21J 0.9900 . ?
C213 C214 1.47(2) . ?
C213 H213 0.9500 . ?
C214 C219 1.38(2) . ?
C214 C215 1.408(17) . ?
C215 C216 1.36(2) . ?
C215 H215 0.9500 . ?
C216 C217 1.39(2) . ?
C216 H216 0.9500 . ?
C217 C218 1.404(18) . ?
C217 H217 0.9500 . ?
C218 C219 1.39(2) . ?
C218 H218 0.9500 . ?
C220 C221 1.491(14) . ?
C220 H220 1.0000 . ?
C221 C222 1.395(13) . ?
C221 C226 1.409(15) . ?
C222 C223 1.401(14) . ?
C222 H222 0.9500 . ?
C223 C224 1.368(15) . ?
C223 H223 0.9500 . ?
C224 C225 1.402(16) . ?
C224 H224 0.9500 . ?
C225 C226 1.390(16) . ?
C225 H225 0.9500 . ?
C20 C21 1.41(4) . ?
C20 C25 1.44(3) . ?
C21 C22 1.35(4) . ?
C21 H21 0.9500 . ?
C22 C23 1.38(2) . ?
C22 H22 0.9500 . ?
C23 C24 1.41(2) . ?
C23 H23 0.9500 . ?
C24 C25 1.41(2) . ?
C24 H24 0.9500 . ?
C25 C26 1.44(2) . ?
C26 H26 0.9500 . ?
C27 C28 1.54(3) . ?
C27 H27A 0.9900 . ?
C27 H27B 0.9900 . ?
C28 H28A 0.9900 . ?
C28 H28B 0.9900 . ?
C29 C10' 1.54(3) . ?
C29 H29A 0.9900 . ?
C29 H29B 0.9900 . ?
C10' H10H 0.9900 . ?
C10' H10I 0.9900 . ?
C11' C12' 1.53(2) . ?
C11' H11K 0.9900 . ?
C11' H11L 0.9900 . ?
C12' H12D 0.9900 . ?
C12' H12E 0.9900 . ?
C13' C14' 1.42(3) . ?
C13' H13' 0.9500 . ?
C14' C15' 1.35(4) . ?
C14' C19' 1.44(4) . ?
C15' C16' 1.40(3) . ?
C15' H15' 0.9500 . ?
C16' C17' 1.38(3) . ?
C16' H16' 0.9500 . ?
C17' C18' 1.39(3) . ?
C17' H17' 0.9500 . ?
C18' C19' 1.39(3) . ?
C18' H18' 0.9500 . ?
C20' C21' 1.54(3) . ?
C20' H20' 1.0000 . ?
C21' C26' 1.37(3) . ?
C21' C22' 1.38(3) . ?
C22' C23' 1.40(3) . ?
C22' H22' 0.9500 . ?
C23' C24' 1.41(3) . ?
C23' H23' 0.9500 . ?
C24' C25' 1.38(3) . ?
C24' H24' 0.9500 . ?
C25' C26' 1.43(3) . ?
C25' H25' 0.9500 . ?
O1W H1W1 0.7265 . ?
O1W H1W2 0.9599 . ?
O2W H2W1 0.9065 . ?
O2W H2W2 0.7270 . ?
O1S C1S 1.414(8) . ?
O1S H1S 0.8400 . ?
C1S H1S4 0.9800 . ?
C1S H1S5 0.9800 . ?
C1S H1S6 0.9800 . ?
O2S C2S 1.385(7) . ?
O2S H2S 0.8400 . ?
C2S H2S4 0.9800 . ?
C2S H2S5 0.9800 . ?
C2S H2S6 0.9800 . ?

loop_
_geom_hbond_atom_site_label_D
_geom_hbond_atom_site_label_H
_geom_hbond_atom_site_label_A
_geom_hbond_distance_DH
_geom_hbond_distance_HA
_geom_hbond_distance_DA
_geom_hbond_angle_DHA
_geom_hbond_site_symmetry_A
O11S H11S O201 0.73(5) 2.07(5) 2.797(6) 171(6) .
O21S H21S O101 0.79 2.01 2.777(9) 163 .
O21S H21S O11 0.79 2.47 2.970(8) 123 .
O22S H22S O12 0.83 1.84 2.632(9) 161 .
O2S' H22S O12 0.83 1.83 2.629(10) 162 .
O1S' H1S' O101 0.90 2.61 3.170(19) 122 .
O1W H1W1 O101 0.73 2.29 3.005(5) 169 .
O1W H1W2 O102 0.96 1.84 2.793(5) 171 .
O2W H2W1 O201 0.91 1.91 2.793(6) 163 .
O2W H2W2 O202 0.73 1.94 2.640(9) 162 .
O2W H2W2 O22 0.73 2.14 2.799(18) 152 .
O1S H1S O2W 0.84 1.78 2.616(6) 173 .
O2S H2S O1S 0.84 1.86 2.682(6) 165 .

loop_
_geom_torsion_atom_site_label_1
_geom_torsion_atom_site_label_2
_geom_torsion_atom_site_label_3
_geom_torsion_atom_site_label_4
_geom_torsion
_geom_torsion_site_symmetry_1
_geom_torsion_site_symmetry_2
_geom_torsion_site_symmetry_3
_geom_torsion_site_symmetry_4
_geom_torsion_publ_flag
N21 Ni1' O10 C10A 149(3) . . . . ?
O23 Ni1' O10 C10A -128.5(6) . . . . ?
O1S' Ni1' O10 C10A 54.9(8) . . . . ?
O201 Ni1' O10 C10A -27.5(6) . . . . ?
N23 Ni1' O10 C10A 142.2(8) . . . . ?
N21 Ni1' O10 Ni22 -62(3) . . . . ?
O23 Ni1' O10 Ni22 20.8(5) . . . . ?
O1S' Ni1' O10 Ni22 -155.8(6) . . . . ?
O201 Ni1' O10 Ni22 121.8(3) . . . . ?
N23 Ni1' O10 Ni22 -68.5(6) . . . . ?
N21 Ni1' O10 Ni21 105(4) . . . . ?
O23 Ni1' O10 Ni21 -172.7(17) . . . . ?
O1S' Ni1' O10 Ni21 10.7(14) . . . . ?
O201 Ni1' O10 Ni21 -71.7(14) . . . . ?
N23 Ni1' O10 Ni21 98.0(16) . . . . ?
N21 Ni1' O10 Ni2' -68(3) . . . . ?
O23 Ni1' O10 Ni2' 14.9(5) . . . . ?
O1S' Ni1' O10 Ni2' -161.7(6) . . . . ?
O201 Ni1' O10 Ni2' 116.0(3) . . . . ?
N23 Ni1' O10 Ni2' -74.4(6) . . . . ?
O202 Ni22 O10 C10A 39.5(6) . . . . ?
O203 Ni22 O10 C10A 133.3(5) . . . . ?
N204 Ni22 O10 C10A -138.5(6) . . . . ?
O22S Ni22 O10 C10A -50.5(5) . . . . ?
O202 Ni22 O10 Ni1' -108.5(4) . . . . ?
O203 Ni22 O10 Ni1' -14.7(3) . . . . ?
N204 Ni22 O10 Ni1' 73.5(4) . . . . ?
O22S Ni22 O10 Ni1' 161.5(4) . . . . ?
O202 Ni22 O10 Ni21 -111.2(3) . . . . ?
O203 Ni22 O10 Ni21 -17.5(2) . . . . ?
N204 Ni22 O10 Ni21 70.8(4) . . . . ?
O22S Ni22 O10 Ni21 158.8(3) . . . . ?
O202 Ni22 O10 Ni2' 45.5(9) . . . . ?
O203 Ni22 O10 Ni2' 139.2(10) . . . . ?
N204 Ni22 O10 Ni2' -132.5(10) . . . . ?
O22S Ni22 O10 Ni2' -44.5(9) . . . . ?
O201 Ni21 O10 C10A -46.5(4) . . . . ?
O203 Ni21 O10 C10A -137.2(4) . . . . ?
O21S Ni21 O10 C10A 46.2(5) . . . . ?
N203 Ni21 O10 C10A 133.9(5) . . . . ?
O201 Ni21 O10 Ni1' 95.0(15) . . . . ?
O203 Ni21 O10 Ni1' 4.3(14) . . . . ?
O21S Ni21 O10 Ni1' -172.4(16) . . . . ?
N203 Ni21 O10 Ni1' -84.7(15) . . . . ?
O201 Ni21 O10 Ni22 108.6(2) . . . . ?
O203 Ni21 O10 Ni22 18.0(2) . . . . ?
O21S Ni21 O10 Ni22 -158.7(3) . . . . ?
N203 Ni21 O10 Ni22 -71.0(4) . . . . ?
O201 Ni21 O10 Ni2' 103.0(2) . . . . ?
O203 Ni21 O10 Ni2' 12.4(3) . . . . ?
O21S Ni21 O10 Ni2' -164.3(3) . . . . ?
N203 Ni21 O10 Ni2' -76.6(4) . . . . ?
O22 Ni2' O10 C10A 40.0(6) . . . . ?
O23 Ni2' O10 C10A 133.3(6) . . . . ?
N24 Ni2' O10 C10A -136.4(7) . . . . ?
O2S' Ni2' O10 C10A -47.7(6) . . . . ?
O22 Ni2' O10 Ni1' -108.7(6) . . . . ?
O23 Ni2' O10 Ni1' -15.3(5) . . . . ?
N24 Ni2' O10 Ni1' 75.0(6) . . . . ?
O2S' Ni2' O10 Ni1' 163.6(5) . . . . ?
O22 Ni2' O10 Ni22 -135.0(11) . . . . ?
O23 Ni2' O10 Ni22 -41.6(9) . . . . ?
N24 Ni2' O10 Ni22 48.6(10) . . . . ?
O2S' Ni2' O10 Ni22 137.3(11) . . . . ?
O22 Ni2' O10 Ni21 -110.3(5) . . . . ?
O23 Ni2' O10 Ni21 -17.0(5) . . . . ?
N24 Ni2' O10 Ni21 73.3(6) . . . . ?
O2S' Ni2' O10 Ni21 162.0(5) . . . . ?
N101 Ni11 O11 C10A 165.7(9) . . . . ?
O101 Ni11 O11 C10A 94.2(7) . . . . ?
O103 Ni11 O11 C10A 1.9(7) . . . . ?
O11S Ni11 O11 C10A -173.1(7) . . . . ?
N103 Ni11 O11 C10A -87.6(7) . . . . ?
O102 Ni12 O12 C10A -113.5(4) . . . . ?
N102 Ni12 O12 C10A 153.6(4) . . . . ?
O103 Ni12 O12 C10A -23.3(4) . . . . ?
N104 Ni12 O12 C10A 68.4(4) . . . . ?
O11 Ni11 O101 C100 -178.6(4) . . . . ?
N101 Ni11 O101 C100 11.0(4) . . . . ?
O103 Ni11 O101 C100 -86.4(4) . . . . ?
O11S Ni11 O101 C100 102.9(4) . . . . ?
O12 Ni12 O102 C119 -107.0(5) . . . . ?
N102 Ni12 O102 C119 -6.0(5) . . . . ?
O103 Ni12 O102 C119 150.0(5) . . . . ?
N104 Ni12 O102 C119 67.7(7) . . . . ?
O102 Ni12 O103 C126 -91.3(3) . . . . ?
O12 Ni12 O103 C126 168.9(3) . . . . ?
N102 Ni12 O103 C126 -3.5(5) . . . . ?
N104 Ni12 O103 C126 67.8(3) . . . . ?
O102 Ni12 O103 Ni11 142.53(19) . . . . ?
O12 Ni12 O103 Ni11 42.7(2) . . . . ?
N102 Ni12 O103 Ni11 -129.7(4) . . . . ?
N104 Ni12 O103 Ni11 -58.33(19) . . . . ?
O11 Ni11 O103 C126 -152.0(3) . . . . ?
N101 Ni11 O103 C126 30.9(3) . . . . ?
O101 Ni11 O103 C126 122.1(3) . . . . ?
O11S Ni11 O103 C126 -123.6(9) . . . . ?
N103 Ni11 O103 C126 -51.7(3) . . . . ?
O11 Ni11 O103 Ni12 -33.2(2) . . . . ?
N101 Ni11 O103 Ni12 149.61(19) . . . . ?
O101 Ni11 O103 Ni12 -119.2(2) . . . . ?
O11S Ni11 O103 Ni12 -4.9(10) . . . . ?
N103 Ni11 O103 Ni12 67.05(19) . . . . ?
O11 Ni11 O11S C11S -137.4(4) . . . . ?
N101 Ni11 O11S C11S 38.9(4) . . . . ?
O101 Ni11 O11S C11S -52.0(4) . . . . ?
O103 Ni11 O11S C11S -166.3(7) . . . . ?
N103 Ni11 O11S C11S 121.6(4) . . . . ?
N201 Ni21 O201 C20 45.0(11) . . . . ?
O203 Ni21 O201 C20 -55.6(11) . . . . ?
O10 Ni21 O201 C20 -132.9(10) . . . . ?
O21S Ni21 O201 C20 134.1(11) . . . . ?
N201 Ni21 O201 C200 2.8(7) . . . . ?
O203 Ni21 O201 C200 -97.8(7) . . . . ?
O10 Ni21 O201 C200 -175.2(6) . . . . ?
O21S Ni21 O201 C200 91.9(7) . . . . ?
N201 Ni21 O201 Ni1' 131.2(12) . . . . ?
O203 Ni21 O201 Ni1' 30.6(11) . . . . ?
O10 Ni21 O201 Ni1' -46.8(11) . . . . ?
O21S Ni21 O201 Ni1' -139.7(12) . . . . ?
O10 Ni1' O201 C20 -138.9(10) . . . . ?
N21 Ni1' O201 C20 41.8(11) . . . . ?
O23 Ni1' O201 C20 -52.7(11) . . . . ?
O1S' Ni1' O201 C20 132.9(11) . . . . ?
O10 Ni1' O201 C200 -179.4(7) . . . . ?
N21 Ni1' O201 C200 1.2(9) . . . . ?
O23 Ni1' O201 C200 -93.3(8) . . . . ?
O1S' Ni1' O201 C200 92.4(9) . . . . ?
O10 Ni1' O201 Ni21 119.6(13) . . . . ?
N21 Ni1' O201 Ni21 -59.8(11) . . . . ?
O23 Ni1' O201 Ni21 -154.3(14) . . . . ?
O1S' Ni1' O201 Ni21 31.4(12) . . . . ?
O10 Ni22 O202 C219 -163.5(11) . . . . ?
N202 Ni22 O202 C219 14.5(11) . . . . ?
O203 Ni22 O202 C219 115.7(11) . . . . ?
O22S Ni22 O202 C219 -79.3(11) . . . . ?
O201 Ni21 O203 C226 120.9(7) . . . . ?
N201 Ni21 O203 C226 30.0(8) . . . . ?
O10 Ni21 O203 C226 -141.9(7) . . . . ?
O21S Ni21 O203 C226 -123.8(17) . . . . ?
N203 Ni21 O203 C226 -52.1(8) . . . . ?
O201 Ni21 O203 Ni22 -114.2(3) . . . . ?
N201 Ni21 O203 Ni22 154.9(3) . . . . ?
O10 Ni21 O203 Ni22 -17.0(2) . . . . ?
O21S Ni21 O203 Ni22 1.1(19) . . . . ?
N203 Ni21 O203 Ni22 72.8(4) . . . . ?
O10 Ni22 O203 C226 142.7(8) . . . . ?
O202 Ni22 O203 C226 -125.9(8) . . . . ?
N202 Ni22 O203 C226 -35.1(8) . . . . ?
N204 Ni22 O203 C226 47.6(8) . . . . ?
O22S Ni22 O203 C226 128.6(13) . . . . ?
O10 Ni22 O203 Ni21 18.4(2) . . . . ?
O202 Ni22 O203 Ni21 109.8(4) . . . . ?
N202 Ni22 O203 Ni21 -159.4(4) . . . . ?
N204 Ni22 O203 Ni21 -76.6(4) . . . . ?
O22S Ni22 O203 Ni21 4.4(14) . . . . ?
O201 Ni21 O21S C21S -66.1(7) . . . . ?
N201 Ni21 O21S C21S 24.4(7) . . . . ?
O203 Ni21 O21S C21S 178.7(15) . . . . ?
O10 Ni21 O21S C21S -163.7(7) . . . . ?
N203 Ni21 O21S C21S 106.9(8) . . . . ?
O10 Ni22 O22S H22S 33.5 . . . . ?
O202 Ni22 O22S H22S -58.5 . . . . ?
N202 Ni22 O22S H22S -148.5 . . . . ?
O203 Ni22 O22S H22S 47.5 . . . . ?
N204 Ni22 O22S H22S 128.5 . . . . ?
O10 Ni22 O22S C22S 136.8(10) . . . . ?
O202 Ni22 O22S C22S 44.8(10) . . . . ?
N202 Ni22 O22S C22S -45.2(10) . . . . ?
O203 Ni22 O22S C22S 150.8(13) . . . . ?
N204 Ni22 O22S C22S -128.2(10) . . . . ?
N22 Ni2' O22 C19' 4.0(19) . . . . ?
O23 Ni2' O22 C19' 106.2(19) . . . . ?
O2S' Ni2' O22 C19' -89.8(19) . . . . ?
O10 Ni2' O22 C19' -179.7(18) . . . . ?
O10 Ni1' O23 C26' -141.0(14) . . . . ?
N21 Ni1' O23 C26' 28.9(14) . . . . ?
O201 Ni1' O23 C26' 116.6(13) . . . . ?
N23 Ni1' O23 C26' -51.7(15) . . . . ?
O10 Ni1' O23 Ni2' -16.4(5) . . . . ?
N21 Ni1' O23 Ni2' 153.5(7) . . . . ?
O201 Ni1' O23 Ni2' -118.8(5) . . . . ?
N23 Ni1' O23 Ni2' 72.9(8) . . . . ?
N22 Ni2' O23 C26' -36.1(16) . . . . ?
O22 Ni2' O23 C26' -128.8(15) . . . . ?
N24 Ni2' O23 C26' 48.2(15) . . . . ?
O10 Ni2' O23 C26' 137.9(14) . . . . ?
N22 Ni2' O23 Ni1' -160.1(8) . . . . ?
O22 Ni2' O23 Ni1' 107.3(8) . . . . ?
N24 Ni2' O23 Ni1' -75.7(8) . . . . ?
O10 Ni2' O23 Ni1' 13.9(4) . . . . ?
O10 Ni1' O1S' C1S' -158.0(18) . . . . ?
N21 Ni1' O1S' C1S' 32.1(18) . . . . ?
O201 Ni1' O1S' C1S' -54.5(17) . . . . ?
N23 Ni1' O1S' C1S' 112.7(19) . . . . ?
N22 Ni2' O2S' H22S -172.7 . . . . ?
O22 Ni2' O2S' H22S -81.2 . . . . ?
O23 Ni2' O2S' H22S 17.1 . . . . ?
N24 Ni2' O2S' H22S 103.0 . . . . ?
O10 Ni2' O2S' H22S 13.3 . . . . ?
O11 Ni11 N101 C106 -83.5(11) . . . . ?
O101 Ni11 N101 C106 -12.4(5) . . . . ?
O103 Ni11 N101 C106 80.1(5) . . . . ?
O11S Ni11 N101 C106 -104.3(5) . . . . ?
N103 Ni11 N101 C106 168.3(5) . . . . ?
O11 Ni11 N101 C107 103.3(10) . . . . ?
O101 Ni11 N101 C107 174.3(4) . . . . ?
O103 Ni11 N101 C107 -93.1(4) . . . . ?
O11S Ni11 N101 C107 82.5(4) . . . . ?
N103 Ni11 N101 C107 -5.0(4) . . . . ?
O102 Ni12 N102 C113 6.9(6) . . . . ?
O12 Ni12 N102 C113 107.2(6) . . . . ?
O103 Ni12 N102 C113 -80.3(7) . . . . ?
N104 Ni12 N102 C113 -152.8(6) . . . . ?
O102 Ni12 N102 C112 172.5(5) . . . . ?
O12 Ni12 N102 C112 -87.1(5) . . . . ?
O103 Ni12 N102 C112 85.4(6) . . . . ?
N104 Ni12 N102 C112 12.9(4) . . . . ?
O11 Ni11 N103 C120 93.3(4) . . . . ?
N101 Ni11 N103 C120 -96.5(4) . . . . ?
O103 Ni11 N103 C120 1.1(3) . . . . ?
O11S Ni11 N103 C120 171.3(4) . . . . ?
O11 Ni11 N103 C108 -143.3(3) . . . . ?
N101 Ni11 N103 C108 26.9(3) . . . . ?
O103 Ni11 N103 C108 124.5(3) . . . . ?
O11S Ni11 N103 C108 -65.3(3) . . . . ?
O11 Ni11 N103 C109 -23.3(3) . . . . ?
N101 Ni11 N103 C109 146.9(3) . . . . ?
O103 Ni11 N103 C109 -115.5(3) . . . . ?
O11S Ni11 N103 C109 54.7(3) . . . . ?
O102 Ni12 N104 C111 -57.5(6) . . . . ?
O12 Ni12 N104 C111 117.3(4) . . . . ?
N102 Ni12 N104 C111 17.6(4) . . . . ?
O103 Ni12 N104 C111 -139.5(4) . . . . ?
O102 Ni12 N104 C120 62.9(6) . . . . ?
O12 Ni12 N104 C120 -122.4(3) . . . . ?
N102 Ni12 N104 C120 137.9(4) . . . . ?
O103 Ni12 N104 C120 -19.2(3) . . . . ?
O102 Ni12 N104 C110 -177.2(4) . . . . ?
O12 Ni12 N104 C110 -2.5(4) . . . . ?
N102 Ni12 N104 C110 -102.2(4) . . . . ?
O103 Ni12 N104 C110 100.7(3) . . . . ?
O201 Ni21 N201 C206 6.8(8) . . . . ?
O203 Ni21 N201 C206 99.2(8) . . . . ?
O21S Ni21 N201 C206 -85.5(8) . . . . ?
N203 Ni21 N201 C206 -173.3(9) . . . . ?
O201 Ni21 N201 C207 -179.8(7) . . . . ?
O203 Ni21 N201 C207 -87.4(7) . . . . ?
O21S Ni21 N201 C207 87.9(7) . . . . ?
N203 Ni21 N201 C207 0.1(7) . . . . ?
O202 Ni22 N202 C213 -10.4(10) . . . . ?
O203 Ni22 N202 C213 -104.5(10) . . . . ?
N204 Ni22 N202 C213 167.8(11) . . . . ?
O22S Ni22 N202 C213 79.8(10) . . . . ?
O202 Ni22 N202 C212 176.3(8) . . . . ?
O203 Ni22 N202 C212 82.2(8) . . . . ?
N204 Ni22 N202 C212 -5.4(8) . . . . ?
O22S Ni22 N202 C212 -93.5(8) . . . . ?
N201 Ni21 N203 C208 23.7(8) . . . . ?
O203 Ni21 N203 C208 124.5(8) . . . . ?
O10 Ni21 N203 C208 -158.3(8) . . . . ?
O21S Ni21 N203 C208 -65.7(8) . . . . ?
N201 Ni21 N203 C209 142.5(9) . . . . ?
O203 Ni21 N203 C209 -116.6(8) . . . . ?
O10 Ni21 N203 C209 -39.5(8) . . . . ?
O21S Ni21 N203 C209 53.2(8) . . . . ?
N201 Ni21 N203 C220 -99.2(9) . . . . ?
O203 Ni21 N203 C220 1.6(9) . . . . ?
O10 Ni21 N203 C220 78.8(9) . . . . ?
O21S Ni21 N203 C220 171.4(9) . . . . ?
O10 Ni22 N204 C211 158.1(7) . . . . ?
N202 Ni22 N204 C211 -19.9(7) . . . . ?
O203 Ni22 N204 C211 -121.3(7) . . . . ?
O22S Ni22 N204 C211 74.1(7) . . . . ?
O10 Ni22 N204 C220 -76.2(9) . . . . ?
N202 Ni22 N204 C220 105.8(9) . . . . ?
O203 Ni22 N204 C220 4.4(9) . . . . ?
O22S Ni22 N204 C220 -160.3(9) . . . . ?
O10 Ni22 N204 C210 39.4(9) . . . . ?
N202 Ni22 N204 C210 -138.6(9) . . . . ?
O203 Ni22 N204 C210 120.0(9) . . . . ?
O22S Ni22 N204 C210 -44.7(9) . . . . ?
O23 Ni1' N21 C26 62.4(16) . . . . ?
O1S' Ni1' N21 C26 -122.1(16) . . . . ?
O201 Ni1' N21 C26 -39.5(15) . . . . ?
N23 Ni1' N21 C26 150.8(17) . . . . ?
O23 Ni1' N21 C27 -93.2(14) . . . . ?
O1S' Ni1' N21 C27 82.3(15) . . . . ?
O201 Ni1' N21 C27 164.8(14) . . . . ?
N23 Ni1' N21 C27 -4.8(14) . . . . ?
O22 Ni2' N22 C13' 1.3(19) . . . . ?
O23 Ni2' N22 C13' -93.6(18) . . . . ?
N24 Ni2' N22 C13' 177.4(19) . . . . ?
O2S' Ni2' N22 C13' 89.1(19) . . . . ?
O22 Ni2' N22 C12' 177.1(13) . . . . ?
O23 Ni2' N22 C12' 82.2(14) . . . . ?
N24 Ni2' N22 C12' -6.8(13) . . . . ?
O2S' Ni2' N22 C12' -95.0(13) . . . . ?
O10 Ni1' N23 C28 -153.6(14) . . . . ?
N21 Ni1' N23 C28 27.6(14) . . . . ?
O23 Ni1' N23 C28 122.8(14) . . . . ?
O1S' Ni1' N23 C28 -63.6(15) . . . . ?
O10 Ni1' N23 C20' 84.7(16) . . . . ?
N21 Ni1' N23 C20' -94.2(17) . . . . ?
O23 Ni1' N23 C20' 1.1(16) . . . . ?
O1S' Ni1' N23 C20' 174.7(17) . . . . ?
O201 Ni1' N23 C20' -134(2) . . . . ?
O10 Ni1' N23 C29 -30.3(14) . . . . ?
N21 Ni1' N23 C29 150.8(15) . . . . ?
O23 Ni1' N23 C29 -113.9(15) . . . . ?
O1S' Ni1' N23 C29 59.7(15) . . . . ?
N22 Ni2' N24 C10' -139.2(16) . . . . ?
O23 Ni2' N24 C10' 118.8(15) . . . . ?
O2S' Ni2' N24 C10' -45.1(16) . . . . ?
O10 Ni2' N24 C10' 45.0(14) . . . . ?
N22 Ni2' N24 C11' -19.7(13) . . . . ?
O23 Ni2' N24 C11' -121.7(13) . . . . ?
O2S' Ni2' N24 C11' 74.3(14) . . . . ?
O10 Ni2' N24 C11' 164.5(13) . . . . ?
N22 Ni2' N24 C20' 104.8(15) . . . . ?
O23 Ni2' N24 C20' 2.8(14) . . . . ?
O2S' Ni2' N24 C20' -161.2(15) . . . . ?
O10 Ni2' N24 C20' -71.1(14) . . . . ?
Ni11 O11 C10A O10 -159.4(5) . . . . ?
Ni11 O11 C10A O12 21.3(11) . . . . ?
Ni1' O10 C10A O11 -3.3(8) . . . . ?
Ni22 O10 C10A O11 -139.0(5) . . . . ?
Ni21 O10 C10A O11 6.2(7) . . . . ?
Ni2' O10 C10A O11 -140.5(5) . . . . ?
Ni1' O10 C10A O12 176.1(4) . . . . ?
Ni22 O10 C10A O12 40.4(7) . . . . ?
Ni21 O10 C10A O12 -174.4(3) . . . . ?
Ni2' O10 C10A O12 38.9(6) . . . . ?
Ni12 O12 C10A O11 -6.2(8) . . . . ?
Ni12 O12 C10A O10 174.4(3) . . . . ?
Ni11 O101 C100 C105 -5.0(8) . . . . ?
Ni11 O101 C100 C101 174.3(4) . . . . ?
O101 C100 C101 C102 -179.3(5) . . . . ?
C105 C100 C101 C102 0.1(8) . . . . ?
C100 C101 C102 C103 2.0(10) . . . . ?
C101 C102 C103 C104 -2.5(10) . . . . ?
C102 C103 C104 C105 0.9(9) . . . . ?
C103 C104 C105 C100 1.2(9) . . . . ?
C103 C104 C105 C106 -176.8(5) . . . . ?
O101 C100 C105 C104 177.7(5) . . . . ?
C101 C100 C105 C104 -1.6(8) . . . . ?
O101 C100 C105 C106 -4.4(9) . . . . ?
C101 C100 C105 C106 176.2(5) . . . . ?
C107 N101 C106 C105 -178.9(5) . . . . ?
Ni11 N101 C106 C105 8.1(8) . . . . ?
C104 C105 C106 N101 -179.2(5) . . . . ?
C100 C105 C106 N101 2.9(9) . . . . ?
C106 N101 C107 C108 167.8(5) . . . . ?
Ni11 N101 C107 C108 -18.4(5) . . . . ?
C120 N103 C108 C107 78.8(5) . . . . ?
C109 N103 C108 C107 -166.9(4) . . . . ?
Ni11 N103 C108 C107 -45.4(5) . . . . ?
N101 C107 C108 N103 44.0(6) . . . . ?
C120 N103 C109 C110 -38.5(5) . . . . ?
C108 N103 C109 C110 -159.6(4) . . . . ?
Ni11 N103 C109 C110 85.2(4) . . . . ?
C111 N104 C110 C109 132.3(5) . . . . ?
C120 N104 C110 C109 10.8(5) . . . . ?
Ni12 N104 C110 C109 -112.6(4) . . . . ?
N103 C109 C110 N104 16.9(5) . . . . ?
C120 N104 C111 C112 -164.6(5) . . . . ?
C110 N104 C111 C112 78.0(6) . . . . ?
Ni12 N104 C111 C112 -44.7(5) . . . . ?
C113 N102 C112 C111 126.3(6) . . . . ?
Ni12 N102 C112 C111 -40.7(6) . . . . ?
N104 C111 C112 N102 58.3(7) . . . . ?
C112 N102 C113 C114 -171.5(6) . . . . ?
Ni12 N102 C113 C114 -6.8(10) . . . . ?
N102 C113 C114 C119 3.5(11) . . . . ?
N102 C113 C114 C115 179.5(6) . . . . ?
C119 C114 C115 C116 0.5(10) . . . . ?
C113 C114 C115 C116 -175.7(7) . . . . ?
C114 C115 C116 C117 1.0(11) . . . . ?
C115 C116 C117 C118 -2.7(11) . . . . ?
C116 C117 C118 C119 2.9(10) . . . . ?
Ni12 O102 C119 C114 5.1(9) . . . . ?
Ni12 O102 C119 C118 -173.1(4) . . . . ?
C115 C114 C119 O102 -178.4(6) . . . . ?
C113 C114 C119 O102 -2.5(10) . . . . ?
C115 C114 C119 C118 -0.3(9) . . . . ?
C113 C114 C119 C118 175.6(6) . . . . ?
C117 C118 C119 O102 176.9(6) . . . . ?
C117 C118 C119 C114 -1.4(9) . . . . ?
C108 N103 C120 N104 165.1(4) . . . . ?
C109 N103 C120 N104 45.6(5) . . . . ?
Ni11 N103 C120 N104 -77.3(4) . . . . ?
C108 N103 C120 C121 -71.6(6) . . . . ?
C109 N103 C120 C121 168.9(4) . . . . ?
Ni11 N103 C120 C121 46.1(5) . . . . ?
C111 N104 C120 N103 -155.3(4) . . . . ?
C110 N104 C120 N103 -34.9(5) . . . . ?
Ni12 N104 C120 N103 90.3(4) . . . . ?
C111 N104 C120 C121 80.0(5) . . . . ?
C110 N104 C120 C121 -159.6(4) . . . . ?
Ni12 N104 C120 C121 -34.3(5) . . . . ?
N103 C120 C121 C122 121.7(6) . . . . ?
N104 C120 C121 C122 -120.2(6) . . . . ?
N103 C120 C121 C126 -58.5(6) . . . . ?
N104 C120 C121 C126 59.6(6) . . . . ?
C126 C121 C122 C123 -0.6(9) . . . . ?
C120 C121 C122 C123 179.2(6) . . . . ?
C121 C122 C123 C124 1.1(11) . . . . ?
C122 C123 C124 C125 -1.1(11) . . . . ?
C123 C124 C125 C126 0.6(10) . . . . ?
Ni12 O103 C126 C125 112.3(5) . . . . ?
Ni11 O103 C126 C125 -121.7(5) . . . . ?
Ni12 O103 C126 C121 -68.3(5) . . . . ?
Ni11 O103 C126 C121 57.7(5) . . . . ?
C124 C125 C126 O103 179.3(6) . . . . ?
C124 C125 C126 C121 -0.1(9) . . . . ?
C122 C121 C126 O103 -179.3(5) . . . . ?
C120 C121 C126 O103 0.9(7) . . . . ?
C122 C121 C126 C125 0.1(8) . . . . ?
C120 C121 C126 C125 -179.7(5) . . . . ?
C20 O201 C200 C205 -103.1(19) . . . . ?
Ni21 O201 C200 C205 -9.3(13) . . . . ?
Ni1' O201 C200 C205 -24.0(14) . . . . ?
C20 O201 C200 C201 73.5(18) . . . . ?
Ni21 O201 C200 C201 167.4(8) . . . . ?
Ni1' O201 C200 C201 152.6(8) . . . . ?
O201 C200 C201 C202 178.9(10) . . . . ?
C205 C200 C201 C202 -4.2(17) . . . . ?
C200 C201 C202 C203 -1.0(18) . . . . ?
C201 C202 C203 C204 2.7(15) . . . . ?
C202 C203 C204 C205 0.9(14) . . . . ?
O201 C200 C205 C204 -175.8(8) . . . . ?
C201 C200 C205 C204 7.6(14) . . . . ?
O201 C200 C205 C206 6.9(15) . . . . ?
C201 C200 C205 C206 -169.7(9) . . . . ?
C203 C204 C205 C200 -6.1(14) . . . . ?
C203 C204 C205 C206 171.3(9) . . . . ?
C207 N201 C206 C205 176.1(8) . . . . ?
Ni21 N201 C206 C205 -10.8(14) . . . . ?
C200 C205 C206 N201 3.9(15) . . . . ?
C204 C205 C206 N201 -173.4(9) . . . . ?
C206 N201 C207 C208 150.0(9) . . . . ?
Ni21 N201 C207 C208 -24.0(11) . . . . ?
C209 N203 C208 C207 -164.4(10) . . . . ?
C220 N203 C208 C207 78.3(13) . . . . ?
Ni21 N203 C208 C207 -44.5(11) . . . . ?
N201 C207 C208 N203 48.0(14) . . . . ?
C208 N203 C209 C210 -144.8(11) . . . . ?
C220 N203 C209 C210 -22.2(12) . . . . ?
Ni21 N203 C209 C210 101.1(8) . . . . ?
C211 N204 C210 C209 154.2(10) . . . . ?
C220 N204 C210 C209 32.1(11) . . . . ?
Ni22 N204 C210 C209 -90.3(9) . . . . ?
N203 C209 C210 N204 -6.2(12) . . . . ?
C220 N204 C211 C212 -83.5(12) . . . . ?
C210 N204 C211 C212 162.1(11) . . . . ?
Ni22 N204 C211 C212 41.7(11) . . . . ?
C213 N202 C212 C211 -145.3(11) . . . . ?
Ni22 N202 C212 C211 28.6(11) . . . . ?
N204 C211 C212 N202 -48.0(13) . . . . ?
C212 N202 C213 C214 177.3(10) . . . . ?
Ni22 N202 C213 C214 4.3(17) . . . . ?
N202 C213 C214 C219 3.0(18) . . . . ?
N202 C213 C214 C215 -174.8(11) . . . . ?
C219 C214 C215 C216 -0.2(16) . . . . ?
C213 C214 C215 C216 177.6(10) . . . . ?
C214 C215 C216 C217 2.3(15) . . . . ?
C215 C216 C217 C218 -1.5(15) . . . . ?
C216 C217 C218 C219 -1.5(18) . . . . ?
Ni22 O202 C219 C214 -12.7(19) . . . . ?
Ni22 O202 C219 C218 169.1(8) . . . . ?
C215 C214 C219 O202 179.1(11) . . . . ?
C213 C214 C219 O202 1.5(19) . . . . ?
C215 C214 C219 C218 -2.7(17) . . . . ?
C213 C214 C219 C218 179.7(11) . . . . ?
C217 C218 C219 O202 -178.1(11) . . . . ?
C217 C218 C219 C214 3.5(18) . . . . ?
C211 N204 C220 N203 -165.1(9) . . . . ?
C210 N204 C220 N203 -46.4(10) . . . . ?
Ni22 N204 C220 N203 74.9(9) . . . . ?
C211 N204 C220 C221 68.8(12) . . . . ?
C210 N204 C220 C221 -172.5(9) . . . . ?
Ni22 N204 C220 C221 -51.1(12) . . . . ?
C208 N203 C220 N204 163.8(10) . . . . ?
C209 N203 C220 N204 43.0(11) . . . . ?
Ni21 N203 C220 N204 -79.6(9) . . . . ?
C208 N203 C220 C221 -71.9(13) . . . . ?
C209 N203 C220 C221 167.4(10) . . . . ?
Ni21 N203 C220 C221 44.8(12) . . . . ?
N204 C220 C221 C222 -119.9(12) . . . . ?
N203 C220 C221 C222 121.8(11) . . . . ?
N204 C220 C221 C226 61.3(14) . . . . ?
N203 C220 C221 C226 -57.0(14) . . . . ?
C226 C221 C222 C223 -1.6(17) . . . . ?
C220 C221 C222 C223 179.6(11) . . . . ?
C221 C222 C223 C224 2.4(17) . . . . ?
C222 C223 C224 C225 -2.1(17) . . . . ?
C223 C224 C225 C226 1.0(17) . . . . ?
Ni21 O203 C226 C225 -121.4(10) . . . . ?
Ni22 O203 C226 C225 123.7(10) . . . . ?
Ni21 O203 C226 C221 59.3(12) . . . . ?
Ni22 O203 C226 C221 -55.6(13) . . . . ?
C224 C225 C226 O203 -179.5(10) . . . . ?
C224 C225 C226 C221 -0.2(17) . . . . ?
C222 C221 C226 O203 179.8(10) . . . . ?
C220 C221 C226 O203 -1.4(17) . . . . ?
C222 C221 C226 C225 0.5(17) . . . . ?
C220 C221 C226 C225 179.3(10) . . . . ?
Ni21 O201 C20 C21 173.1(14) . . . . ?
Ni1' O201 C20 C21 157.5(15) . . . . ?
O201 C20 C21 C22 174.5(17) . . . . ?
C23 C24 C25 C26 -172.9(15) . . . . ?
C23 C24 C25 C20 3(3) . . . . ?
O201 C20 C25 C24 -176.0(16) . . . . ?
C21 C20 C25 C26 172.1(17) . . . . ?
C27 N21 C26 C25 -179.8(16) . . . . ?
C24 C25 C26 N21 -178.4(16) . . . . ?
C26 N21 C27 C28 -176.3(16) . . . . ?
C29 N23 C28 C27 -170.3(19) . . . . ?
Ni1' N23 C28 C27 -46.2(19) . . . . ?
Ni1' N23 C29 C10' 99.4(19) . . . . ?
C11' N24 C10' C29 154.9(19) . . . . ?
C10' N24 C11' C12' 166.7(17) . . . . ?
C20' N24 C11' C12' -81(2) . . . . ?
Ni2' N24 C11' C12' 42.9(17) . . . . ?
C13' N22 C12' C11' -152.9(19) . . . . ?
Ni2' N22 C12' C11' 31.1(18) . . . . ?
Ni2' O22 C19' C18' 171.6(17) . . . . ?
C28 N23 C20' N24 164.1(18) . . . . ?
Ni1' N23 C20' N24 -77.5(18) . . . . ?
C29 N23 C20' C21' 166.6(18) . . . . ?
C11' N24 C20' N23 -167.1(17) . . . . ?
Ni2' N24 C20' N23 74.5(17) . . . . ?
C10' N24 C20' C21' -172.9(18) . . . . ?
Ni1' O23 C26' C25' -117.8(19) . . . . ?
Ni2' O23 C26' C25' 126.6(18) . . . . ?
C22' C21' C26' O23 -179.1(19) . . . . ?
C20' C21' C26' C25' 176.2(18) . . . . ?
C24' C25' C26' O23 179(2) . . . . ?
